data_7049817
loop_
_publ_author_name
'Pastor-Medrano, Jes\'us'
'Rodr\'iguez-Raya, Francisco R'
'Bernab\'e-Pablo, Erandi'
'Mireles-Ch\'avez, Daniel A'
'Jancik, Vojtech'
'Mart\'inez-Otero, Diego'
'Moya-Cabrera, M\'onica'

_publ_section_title
;
 Metal-directed self-assembly of transition metal
 heterometallascorpionates.
;
_journal_issue 19
_journal_name_full 'Dalton transactions (Cambridge, England : 2003)'
_journal_page_first 6571
_journal_page_last 6580
_journal_paper_doi 10.1039/c9dt00683d
_journal_volume 48
_journal_year 2019
_chemical_formula_moiety 'C166.40 H147.33 Co2 K2 N18 O4 P12 Se12, 0.934(C6 H5), 2(C4 H8 O)'
_chemical_formula_sum 'C180 H168 Co2 K2 N18 O6 P12 Se12'
_chemical_formula_weight 4194.53
_chemical_properties_physical Air-sensitive
_space_group_crystal_system triclinic
_space_group_IT_number 2
_space_group_name_Hall '-P 1'
_space_group_name_H-M_alt 'P -1'
_symmetry_space_group_name_Hall '-P 1'
_symmetry_space_group_name_H-M 'P -1'
_atom_sites_solution_hydrogens geom
_audit_creation_method SHELXL-2014/7
_audit_update_record
;
2019-01-20 deposited with the CCDC.    2019-04-12 downloaded from the CCDC.
;
_cell_angle_alpha 67.7161(8)
_cell_angle_beta 89.7051(9)
_cell_angle_gamma 62.5180(7)
_cell_formula_units_Z 1
_cell_length_a 16.1384(8)
_cell_length_b 16.3880(8)
_cell_length_c 20.6000(11)
_cell_measurement_reflns_used 9739
_cell_measurement_temperature 100(2)
_cell_measurement_theta_max 27.48
_cell_measurement_theta_min 2.24
_cell_volume 4375.7(4)
_computing_cell_refinement 'Bruker SAINT'
_computing_data_collection 'Bruker APEX2'
_computing_data_reduction 'Bruker SAINT'
_computing_molecular_graphics 'Bruker SHELXTL'
_computing_publication_material 'Bruker SHELXTL'
_computing_structure_refinement 'SHELXL-2014/7 (Sheldrick, 2014)'
_computing_structure_solution 'SHELXS-97 (Sheldrick 2008)'
_diffrn_ambient_temperature 100(2)
_diffrn_measured_fraction_theta_full 0.999
_diffrn_measured_fraction_theta_max 0.999
_diffrn_measurement_device_type 'Bruker APEX-II CCD'
_diffrn_measurement_method '\w scans'
_diffrn_radiation_monochromator mirrors
_diffrn_radiation_type MoK\a
_diffrn_radiation_wavelength 0.71073
_diffrn_reflns_av_R_equivalents 0.0428
_diffrn_reflns_av_unetI/netI 0.0380
_diffrn_reflns_Laue_measured_fraction_full 0.999
_diffrn_reflns_Laue_measured_fraction_max 0.999
_diffrn_reflns_limit_h_max 20
_diffrn_reflns_limit_h_min -20
_diffrn_reflns_limit_k_max 21
_diffrn_reflns_limit_k_min -21
_diffrn_reflns_limit_l_max 26
_diffrn_reflns_limit_l_min -26
_diffrn_reflns_number 77713
_diffrn_reflns_point_group_measured_fraction_full 0.999
_diffrn_reflns_point_group_measured_fraction_max 0.999
_diffrn_reflns_theta_full 25.242
_diffrn_reflns_theta_max 27.445
_diffrn_reflns_theta_min 1.991
_diffrn_source 'Incoatec ImuS'
_exptl_absorpt_coefficient_mu 2.904
_exptl_absorpt_correction_T_max 0.7456
_exptl_absorpt_correction_T_min 0.5747
_exptl_absorpt_correction_type multi-scan
_exptl_absorpt_process_details 'SADABS 2014/5, Sheldrick'
_exptl_crystal_colour pink
_exptl_crystal_density_diffrn 1.592
_exptl_crystal_description Prism
_exptl_crystal_F_000 2102
_exptl_crystal_recrystallization_method 'Re-crystallisation from solvent: THF'
_exptl_crystal_size_max 0.313
_exptl_crystal_size_mid 0.272
_exptl_crystal_size_min 0.212
_refine_diff_density_max 1.825
_refine_diff_density_min -2.721
_refine_diff_density_rms 0.130
_refine_ls_extinction_method none
_refine_ls_goodness_of_fit_ref 1.186
_refine_ls_hydrogen_treatment constr
_refine_ls_matrix_type full
_refine_ls_number_parameters 2094
_refine_ls_number_reflns 19956
_refine_ls_number_restraints 6658
_refine_ls_restrained_S_all 1.072
_refine_ls_R_factor_all 0.0796
_refine_ls_R_factor_gt 0.0704
_refine_ls_shift/su_max 0.009
_refine_ls_shift/su_mean 0.000
_refine_ls_structure_factor_coef Fsqd
_refine_ls_weighting_details 'w=1/[\s^2^(Fo^2^)+38.1413P] where P=(Fo^2^+2Fc^2^)/3'
_refine_ls_weighting_scheme calc
_refine_ls_wR_factor_gt 0.1417
_refine_ls_wR_factor_ref 0.1454
_reflns_Friedel_coverage 0.000
_reflns_number_gt 17481
_reflns_number_total 19956
_reflns_threshold_expression 'I > 2\s(I)'
_cod_data_source_file c9dt00683d2.cif
_cod_data_source_block Comp4a
_cod_depositor_comments 'Adding full bibliography for 7049816--7049826.cif.'
_cod_database_code 7049817
_shelx_shelxl_version_number 2014/7
_shelx_space_group_comment
; 
The symmetry employed for this shelxl refinement is uniquely defined 
by the following loop, which should always be used as a source of 
symmetry information in preference to the above space-group names. 
They are only intended as comments. 
;
_shelx_estimated_absorpt_t_min 0.463
_shelx_estimated_absorpt_t_max 0.578

loop_
_space_group_symop_operation_xyz
'x, y, z'
'-x, -y, -z'

loop_
_atom_site_label
_atom_site_type_symbol
_atom_site_fract_x
_atom_site_fract_y
_atom_site_fract_z
_atom_site_U_iso_or_equiv
_atom_site_adp_type
_atom_site_occupancy
_atom_site_site_symmetry_order
_atom_site_calc_flag
_atom_site_refinement_flags_posn
_atom_site_refinement_flags_adp
_atom_site_refinement_flags_occupancy
_atom_site_disorder_assembly
_atom_site_disorder_group
Se3 Se 0.21493(4) 0.69813(4) 0.13535(3) 0.01841(11) Uani 1 1 d . . . . .
Se4 Se -0.01276(5) 0.53855(5) 0.35230(4) 0.03617(16) Uani 1 1 d . . . . .
Se5 Se 0.45693(5) 0.63520(5) 0.11862(4) 0.03615(16) Uani 1 1 d . . . . .
Co1 Co 0.38394(5) 0.56363(5) 0.22293(4) 0.01592(14) Uani 1 1 d D . . . .
K1 K 0.45121(10) 0.51400(9) 0.41885(7) 0.0275(3) Uani 1 1 d D . . . .
P3 P 0.13637(10) 0.63932(10) 0.20289(8) 0.0211(3) Uani 1 1 d D . . . .
P4 P 0.12330(9) 0.42039(10) 0.36111(8) 0.0188(3) Uani 1 1 d D . . . .
P5 P 0.44580(10) 0.75286(12) 0.14538(8) 0.0259(3) Uani 1 1 d D . . . .
N4 N 0.3078(3) 0.5160(3) 0.2963(2) 0.0163(8) Uani 1 1 d . . . . .
N5 N 0.3542(3) 0.4379(3) 0.3603(2) 0.0195(9) Uani 1 1 d . . . . .
N6 N 0.2980(3) 0.4009(3) 0.3893(2) 0.0206(9) Uani 1 1 d . . . . .
N7 N 0.3717(3) 0.6773(3) 0.2539(2) 0.0177(9) Uani 1 1 d . . . . .
N8 N 0.3190(3) 0.6962(3) 0.3022(2) 0.0215(9) Uani 1 1 d . . . . .
N9 N 0.2848(3) 0.7920(3) 0.2919(3) 0.0235(10) Uani 1 1 d . . . . .
C1 C 0.5758(5) 0.3586(6) 0.2753(5) 0.0232(4) Uani 0.532(3) 1 d D U P A 1
C2 C 0.6669(5) 0.3221(6) 0.3131(5) 0.0241(5) Uani 0.532(3) 1 d D U P A 1
N1 N 0.5169(5) 0.4429(6) 0.2840(5) 0.0230(5) Uani 0.532(3) 1 d D U P A 1
N2 N 0.5675(5) 0.4587(7) 0.3247(4) 0.0235(5) Uani 0.532(3) 1 d D U P A 1
N3 N 0.6595(5) 0.3855(7) 0.3429(5) 0.0240(5) Uani 0.532(3) 1 d D U P A 1
P1 P 0.5279(4) 0.3223(4) 0.2196(3) 0.0228(4) Uani 0.532(3) 1 d D U P A 1
Se1 Se 0.3855(5) 0.4431(5) 0.1666(4) 0.0194(6) Uani 0.532(3) 1 d D U P A 1
C3 C 0.6025(7) 0.2991(6) 0.1552(5) 0.0246(5) Uani 0.532(3) 1 d D U P A 1
C4 C 0.6762(6) 0.2030(7) 0.1677(5) 0.0255(6) Uani 0.532(3) 1 d D U P A 1
H4 H 0.6909 0.1468 0.2122 0.031 Uiso 0.532(3) 1 calc R U P A 1
C5 C 0.7284(6) 0.1889(7) 0.1154(5) 0.0263(7) Uani 0.532(3) 1 d D U P A 1
H5 H 0.7773 0.1228 0.1233 0.032 Uiso 0.532(3) 1 calc R U P A 1
C6 C 0.7089(7) 0.2718(7) 0.0516(5) 0.0266(7) Uani 0.532(3) 1 d D U P A 1
H6 H 0.7467 0.2625 0.0168 0.032 Uiso 0.532(3) 1 calc R U P A 1
C7 C 0.6356(7) 0.3667(7) 0.0384(5) 0.0268(7) Uani 0.532(3) 1 d D U P A 1
H7 H 0.6220 0.4230 -0.0057 0.032 Uiso 0.532(3) 1 calc R U P A 1
C8 C 0.5815(7) 0.3800(7) 0.0898(5) 0.0259(6) Uani 0.532(3) 1 d D U P A 1
H8 H 0.5293 0.4453 0.0801 0.031 Uiso 0.532(3) 1 calc R U P A 1
C9 C 0.5242(7) 0.2085(6) 0.2758(5) 0.0247(5) Uani 0.532(3) 1 d D U P A 1
C10 C 0.4958(8) 0.2020(7) 0.3397(5) 0.0255(6) Uani 0.532(3) 1 d D U P A 1
H10 H 0.4812 0.2549 0.3542 0.031 Uiso 0.532(3) 1 calc R U P A 1
C11 C 0.4887(8) 0.1172(7) 0.3832(5) 0.0261(7) Uani 0.532(3) 1 d D U P A 1
H11 H 0.4787 0.1070 0.4305 0.031 Uiso 0.532(3) 1 calc R U P A 1
C12 C 0.4961(8) 0.0484(7) 0.3575(5) 0.0264(7) Uani 0.532(3) 1 d D U P A 1
H12 H 0.4866 -0.0065 0.3858 0.032 Uiso 0.532(3) 1 calc R U P A 1
C13 C 0.5172(8) 0.0589(7) 0.2913(5) 0.0262(7) Uani 0.532(3) 1 d D U P A 1
H13 H 0.5227 0.0109 0.2740 0.031 Uiso 0.532(3) 1 calc R U P A 1
C14 C 0.5305(8) 0.1394(6) 0.2493(5) 0.0255(6) Uani 0.532(3) 1 d D U P A 1
H14 H 0.5437 0.1473 0.2030 0.031 Uiso 0.532(3) 1 calc R U P A 1
P2 P 0.7810(3) 0.2117(4) 0.3301(3) 0.0252(3) Uani 0.532(3) 1 d D U P A 1
Se2 Se 0.7755(6) 0.0748(4) 0.3671(4) 0.0261(9) Uani 0.532(3) 1 d D U P A 1
C15 C 0.8233(8) 0.2437(6) 0.2470(5) 0.0272(5) Uani 0.532(3) 1 d D U P A 1
C16 C 0.8926(8) 0.1664(6) 0.2327(5) 0.0286(6) Uani 0.532(3) 1 d D U P A 1
H16 H 0.9146 0.0976 0.2648 0.034 Uiso 0.532(3) 1 calc R U P A 1
C17 C 0.9298(8) 0.1892(7) 0.1718(5) 0.0296(7) Uani 0.532(3) 1 d D U P A 1
H17 H 0.9762 0.1357 0.1617 0.035 Uiso 0.532(3) 1 calc R U P A 1
C18 C 0.8999(8) 0.2889(7) 0.1256(5) 0.0294(7) Uani 0.532(3) 1 d D U P A 1
H18 H 0.9259 0.3039 0.0840 0.035 Uiso 0.532(3) 1 calc R U P A 1
C19 C 0.8327(8) 0.3660(7) 0.1398(5) 0.0290(7) Uani 0.532(3) 1 d D U P A 1
H19 H 0.8137 0.4346 0.1090 0.035 Uiso 0.532(3) 1 calc R U P A 1
C20 C 0.7922(8) 0.3444(6) 0.1991(5) 0.0281(7) Uani 0.532(3) 1 d D U P A 1
H20 H 0.7430 0.3983 0.2072 0.034 Uiso 0.532(3) 1 calc R U P A 1
C21 C 0.8618(7) 0.2133(6) 0.3910(5) 0.0264(5) Uani 0.532(3) 1 d D U P A 1
C22 C 0.9207(7) 0.1225(7) 0.4495(5) 0.0269(5) Uani 0.532(3) 1 d D U P A 1
H22 H 0.9149 0.0643 0.4584 0.032 Uiso 0.532(3) 1 calc R U P A 1
C23 C 0.9884(7) 0.1165(7) 0.4955(6) 0.0274(6) Uani 0.532(3) 1 d D U P A 1
H23 H 1.0284 0.0539 0.5356 0.033 Uiso 0.532(3) 1 calc R U P A 1
C24 C 0.9983(7) 0.1985(7) 0.4839(6) 0.0273(6) Uani 0.532(3) 1 d D U P A 1
H24 H 1.0436 0.1939 0.5164 0.033 Uiso 0.532(3) 1 calc R U P A 1
C25 C 0.9411(7) 0.2897(7) 0.4239(5) 0.0269(6) Uani 0.532(3) 1 d D U P A 1
H25 H 0.9474 0.3475 0.4154 0.032 Uiso 0.532(3) 1 calc R U P A 1
C26 C 0.8751(7) 0.2960(7) 0.3768(5) 0.0266(5) Uani 0.532(3) 1 d D U P A 1
H26 H 0.8389 0.3569 0.3347 0.032 Uiso 0.532(3) 1 calc R U P A 1
C1A C 0.5770(6) 0.3588(7) 0.2765(6) 0.0232(5) Uani 0.468(3) 1 d D U P A 2
C2A C 0.6661(5) 0.3148(7) 0.3204(6) 0.0241(5) Uani 0.468(3) 1 d D U P A 2
N1A N 0.5200(6) 0.4460(7) 0.2821(7) 0.0230(5) Uani 0.468(3) 1 d D U P A 2
N2A N 0.5702(6) 0.4557(8) 0.3278(5) 0.0235(5) Uani 0.468(3) 1 d D U P A 2
N3A N 0.6587(6) 0.3755(8) 0.3527(6) 0.0240(5) Uani 0.468(3) 1 d D U P A 2
P1A P 0.5264(5) 0.3205(4) 0.2239(3) 0.0229(4) Uani 0.468(3) 1 d D U P A 2
Se1A Se 0.3910(5) 0.4479(5) 0.1617(5) 0.0221(9) Uani 0.468(3) 1 d D U P A 2
C3A C 0.6066(8) 0.2793(6) 0.1670(6) 0.0246(5) Uani 0.468(3) 1 d D U P A 2
C4A C 0.6573(8) 0.1793(7) 0.1768(6) 0.0255(6) Uani 0.468(3) 1 d D U P A 2
H4A H 0.6562 0.1271 0.2174 0.031 Uiso 0.468(3) 1 calc R U P A 2
C5A C 0.7098(8) 0.1558(8) 0.1265(6) 0.0265(7) Uani 0.468(3) 1 d D U P A 2
H5A H 0.7442 0.0874 0.1325 0.032 Uiso 0.468(3) 1 calc R U P A 2
C6A C 0.7120(8) 0.2319(8) 0.0677(6) 0.0268(7) Uani 0.468(3) 1 d D U P A 2
H6A H 0.7462 0.2155 0.0327 0.032 Uiso 0.468(3) 1 calc R U P A 2
C7A C 0.6655(8) 0.3305(8) 0.0595(6) 0.0266(6) Uani 0.468(3) 1 d D U P A 2
H7A H 0.6689 0.3821 0.0198 0.032 Uiso 0.468(3) 1 calc R U P A 2
C8A C 0.6135(8) 0.3538(8) 0.1098(6) 0.0257(6) Uani 0.468(3) 1 d D U P A 2
H8A H 0.5822 0.4218 0.1050 0.031 Uiso 0.468(3) 1 calc R U P A 2
C9A C 0.5103(8) 0.2175(7) 0.2848(5) 0.0246(5) Uani 0.468(3) 1 d D U P A 2
C10A C 0.5091(9) 0.2034(8) 0.3546(5) 0.0256(6) Uani 0.468(3) 1 d D U P A 2
H10A H 0.5259 0.2403 0.3728 0.031 Uiso 0.468(3) 1 calc R U P A 2
C11A C 0.4828(9) 0.1339(9) 0.3990(6) 0.0266(7) Uani 0.468(3) 1 d D U P A 2
H11A H 0.4713 0.1316 0.4448 0.032 Uiso 0.468(3) 1 calc R U P A 2
C12A C 0.4737(9) 0.0690(8) 0.3762(6) 0.0268(7) Uani 0.468(3) 1 d D U P A 2
H12A H 0.4621 0.0176 0.4081 0.032 Uiso 0.468(3) 1 calc R U P A 2
C13A C 0.4814(9) 0.0783(8) 0.3078(6) 0.0265(6) Uani 0.468(3) 1 d D U P A 2
H13A H 0.4755 0.0331 0.2924 0.032 Uiso 0.468(3) 1 calc R U P A 2
C14A C 0.4977(9) 0.1540(8) 0.2610(5) 0.0258(6) Uani 0.468(3) 1 d D U P A 2
H14A H 0.5003 0.1624 0.2129 0.031 Uiso 0.468(3) 1 calc R U P A 2
P2A P 0.7820(4) 0.2107(5) 0.3308(3) 0.0253(4) Uani 0.468(3) 1 d D U P A 2
Se2A Se 0.7855(6) 0.0707(5) 0.3588(5) 0.0238(9) Uani 0.468(3) 1 d D U P A 2
C15A C 0.8197(9) 0.2562(7) 0.2475(6) 0.0272(5) Uani 0.468(3) 1 d D U P A 2
C16A C 0.8763(9) 0.1883(7) 0.2204(6) 0.0287(6) Uani 0.468(3) 1 d D U P A 2
H16A H 0.8931 0.1189 0.2441 0.034 Uiso 0.468(3) 1 calc R U P A 2
C17A C 0.9086(9) 0.2221(8) 0.1584(6) 0.0294(7) Uani 0.468(3) 1 d D U P A 2
H17A H 0.9506 0.1749 0.1413 0.035 Uiso 0.468(3) 1 calc R U P A 2
C18A C 0.8802(9) 0.3237(8) 0.1216(6) 0.0294(7) Uani 0.468(3) 1 d D U P A 2
H18A H 0.9018 0.3463 0.0789 0.035 Uiso 0.468(3) 1 calc R U P A 2
C19A C 0.8208(9) 0.3923(8) 0.1464(6) 0.0290(7) Uani 0.468(3) 1 d D U P A 2
H19A H 0.7990 0.4627 0.1199 0.035 Uiso 0.468(3) 1 calc R U P A 2
C20A C 0.7927(9) 0.3587(7) 0.2102(6) 0.0282(7) Uani 0.468(3) 1 d D U P A 2
H20A H 0.7547 0.4057 0.2288 0.034 Uiso 0.468(3) 1 calc R U P A 2
C21A C 0.8622(10) 0.2079(11) 0.3952(6) 0.0263(5) Uani 0.291(3) 1 d D U P A 2
C22A C 0.8773(14) 0.1443(13) 0.4665(7) 0.0267(5) Uani 0.291(3) 1 d D U P A 2
H22A H 0.8470 0.1043 0.4802 0.032 Uiso 0.291(3) 1 calc R U P A 2
C23A C 0.9372(13) 0.1390(13) 0.5185(7) 0.0269(6) Uani 0.291(3) 1 d D U P A 2
H23A H 0.9518 0.0910 0.5668 0.032 Uiso 0.291(3) 1 calc R U P A 2
C24A C 0.9748(13) 0.2013(13) 0.5011(8) 0.0271(6) Uani 0.291(3) 1 d D U P A 2
H24A H 1.0059 0.2060 0.5374 0.033 Uiso 0.291(3) 1 calc R U P A 2
C25A C 0.9669(12) 0.2586(14) 0.4286(8) 0.0269(6) Uani 0.291(3) 1 d D U P A 2
H25A H 1.0050 0.2900 0.4149 0.032 Uiso 0.291(3) 1 calc R U P A 2
C26A C 0.9034(12) 0.2693(13) 0.3768(7) 0.0267(5) Uani 0.291(3) 1 d D U P A 2
H26A H 0.8881 0.3186 0.3288 0.032 Uiso 0.291(3) 1 calc R U P A 2
C21B C 0.8507(18) 0.189(3) 0.4122(9) 0.0263(5) Uani 0.177(3) 1 d D U P A 3
C22B C 0.8340(19) 0.160(2) 0.4817(12) 0.0266(6) Uani 0.177(3) 1 d D U P A 3
H22B H 0.7824 0.1474 0.4908 0.032 Uiso 0.177(3) 1 calc R U P A 3
C23B C 0.8909(18) 0.150(2) 0.5380(14) 0.0270(6) Uani 0.177(3) 1 d D U P A 3
H23B H 0.8724 0.1411 0.5829 0.032 Uiso 0.177(3) 1 calc R U P A 3
C24B C 0.9751(18) 0.153(2) 0.5279(13) 0.0271(6) Uani 0.177(3) 1 d D U P A 3
H24B H 1.0212 0.1317 0.5678 0.033 Uiso 0.177(3) 1 calc R U P A 3
C25B C 0.9907(18) 0.186(2) 0.4587(12) 0.0270(6) Uani 0.177(3) 1 d D U P A 3
H25B H 1.0445 0.1955 0.4504 0.032 Uiso 0.177(3) 1 calc R U P A 3
C26B C 0.9272(18) 0.207(2) 0.4010(13) 0.0268(5) Uani 0.177(3) 1 d D U P A 3
H26B H 0.9363 0.2340 0.3536 0.032 Uiso 0.177(3) 1 calc R U P A 3
C27 C 0.2179(4) 0.5323(4) 0.2836(3) 0.0164(10) Uani 1 1 d . . . . .
C28 C 0.2131(4) 0.4569(4) 0.3431(3) 0.0164(10) Uani 1 1 d . . . . .
C29 C 0.0468(7) 0.7376(10) 0.2249(8) 0.035(2) Uani 0.496(3) 1 d D U P B 1
C30 C 0.0763(7) 0.7489(8) 0.2808(6) 0.030(2) Uani 0.496(3) 1 d D U P B 1
H30 H 0.1405 0.7070 0.3068 0.036 Uiso 0.496(3) 1 calc R U P B 1
C31 C 0.0092(7) 0.8243(9) 0.2987(7) 0.034(2) Uani 0.496(3) 1 d D U P B 1
H31 H 0.0284 0.8374 0.3354 0.040 Uiso 0.496(3) 1 calc R U P B 1
C32 C -0.0860(8) 0.8804(9) 0.2631(7) 0.037(3) Uani 0.496(3) 1 d D U P B 1
H32 H -0.1311 0.9317 0.2757 0.044 Uiso 0.496(3) 1 calc R U P B 1
C33 C -0.1161(7) 0.8623(9) 0.2092(6) 0.039(2) Uani 0.496(3) 1 d D U P B 1
H33 H -0.1813 0.9002 0.1858 0.046 Uiso 0.496(3) 1 calc R U P B 1
C34 C -0.0494(7) 0.7882(8) 0.1901(6) 0.032(2) Uani 0.496(3) 1 d D U P B 1
H34 H -0.0682 0.7723 0.1550 0.038 Uiso 0.496(3) 1 calc R U P B 1
C35 C 0.0669(7) 0.6037(13) 0.1627(9) 0.031(2) Uani 0.496(3) 1 d D U P B 1
C36 C -0.0324(7) 0.6538(9) 0.1576(6) 0.031(2) Uani 0.496(3) 1 d D U P B 1
H36 H -0.0617 0.6970 0.1809 0.037 Uiso 0.496(3) 1 calc R U P B 1
C37 C -0.0858(7) 0.6367(10) 0.1164(6) 0.034(2) Uani 0.496(3) 1 d D U P B 1
H37 H -0.1531 0.6676 0.1119 0.041 Uiso 0.496(3) 1 calc R U P B 1
C38 C -0.0402(7) 0.5743(9) 0.0821(7) 0.033(2) Uani 0.496(3) 1 d D U P B 1
H38 H -0.0772 0.5620 0.0552 0.040 Uiso 0.496(3) 1 calc R U P B 1
C39 C 0.0581(7) 0.5291(9) 0.0860(6) 0.0309(19) Uani 0.496(3) 1 d D U P B 1
H39 H 0.0877 0.4866 0.0622 0.037 Uiso 0.496(3) 1 calc R U P B 1
C40 C 0.1122(7) 0.5474(9) 0.1254(6) 0.0283(19) Uani 0.496(3) 1 d D U P B 1
H40 H 0.1786 0.5217 0.1264 0.034 Uiso 0.496(3) 1 calc R U P B 1
C29A C 0.0604(9) 0.7286(10) 0.2374(8) 0.035(3) Uani 0.321(3) 1 d D U P B 2
C30A C 0.0857(9) 0.7166(10) 0.3059(8) 0.031(3) Uani 0.321(3) 1 d D U P B 2
H30A H 0.1402 0.6555 0.3379 0.038 Uiso 0.321(3) 1 calc R U P B 2
C31A C 0.0335(10) 0.7916(10) 0.3291(8) 0.035(3) Uani 0.321(3) 1 d D U P B 2
H31A H 0.0527 0.7812 0.3764 0.042 Uiso 0.321(3) 1 calc R U P B 2
C32A C -0.0467(10) 0.8819(10) 0.2834(8) 0.034(3) Uani 0.321(3) 1 d D U P B 2
H32A H -0.0825 0.9332 0.2992 0.041 Uiso 0.321(3) 1 calc R U P B 2
C33A C -0.0735(10) 0.8957(10) 0.2143(8) 0.040(3) Uani 0.321(3) 1 d D U P B 2
H33A H -0.1281 0.9569 0.1826 0.048 Uiso 0.321(3) 1 calc R U P B 2
C34A C -0.0209(10) 0.8204(11) 0.1916(8) 0.039(3) Uani 0.321(3) 1 d D U P B 2
H34A H -0.0401 0.8310 0.1442 0.047 Uiso 0.321(3) 1 calc R U P B 2
C35A C 0.0790(15) 0.602(2) 0.1519(14) 0.028(3) Uani 0.321(3) 1 d D U P B 2
C36A C 0.0049(14) 0.5792(15) 0.1693(9) 0.028(2) Uani 0.321(3) 1 d D U P B 2
H36A H -0.0229 0.5896 0.2082 0.034 Uiso 0.321(3) 1 calc R U P B 2
C37A C -0.0290(13) 0.5420(15) 0.1316(10) 0.030(2) Uani 0.321(3) 1 d D U P B 2
H37A H -0.0849 0.5373 0.1403 0.036 Uiso 0.321(3) 1 calc R U P B 2
C38A C 0.0186(14) 0.5116(14) 0.0812(10) 0.028(2) Uani 0.321(3) 1 d D U P B 2
H38A H -0.0015 0.4820 0.0576 0.033 Uiso 0.321(3) 1 calc R U P B 2
C39A C 0.0966(16) 0.5259(18) 0.0667(11) 0.028(2) Uani 0.321(3) 1 d D U P B 2
H39A H 0.1296 0.5066 0.0321 0.034 Uiso 0.321(3) 1 calc R U P B 2
C40A C 0.1270(14) 0.568(2) 0.1021(13) 0.027(2) Uani 0.321(3) 1 d D U P B 2
H40A H 0.1820 0.5738 0.0923 0.032 Uiso 0.321(3) 1 calc R U P B 2
C29B C 0.0429(19) 0.7381(16) 0.2237(14) 0.035(3) Uani 0.183(3) 1 d D U P B 3
C30B C 0.034(2) 0.7231(14) 0.2936(12) 0.035(3) Uani 0.183(3) 1 d D U P B 3
H30B H 0.0711 0.6569 0.3313 0.041 Uiso 0.183(3) 1 calc R U P B 3
C31B C -0.027(2) 0.8027(16) 0.3101(11) 0.034(3) Uani 0.183(3) 1 d D U P B 3
H31B H -0.0333 0.7896 0.3584 0.041 Uiso 0.183(3) 1 calc R U P B 3
C32B C -0.079(3) 0.9015(16) 0.2567(14) 0.033(3) Uani 0.183(3) 1 d D U P B 3
H32B H -0.1260 0.9545 0.2669 0.040 Uiso 0.183(3) 1 calc R U P B 3
C33B C -0.061(2) 0.9207(14) 0.1878(13) 0.035(3) Uani 0.183(3) 1 d D U P B 3
H33B H -0.0925 0.9880 0.1510 0.042 Uiso 0.183(3) 1 calc R U P B 3
C34B C 0.004(2) 0.8406(18) 0.1733(12) 0.033(3) Uani 0.183(3) 1 d D U P B 3
H34B H 0.0237 0.8551 0.1286 0.040 Uiso 0.183(3) 1 calc R U P B 3
C35B C 0.087(2) 0.599(2) 0.1493(16) 0.028(3) Uani 0.183(3) 1 d D U P B 3
C36B C 0.0005(19) 0.5984(16) 0.1584(12) 0.030(3) Uani 0.183(3) 1 d D U P B 3
H36B H -0.0319 0.6196 0.1925 0.036 Uiso 0.183(3) 1 calc R U P B 3
C37B C -0.0385(18) 0.5678(18) 0.1183(15) 0.031(3) Uani 0.183(3) 1 d D U P B 3
H37B H -0.0970 0.5683 0.1253 0.037 Uiso 0.183(3) 1 calc R U P B 3
C38B C 0.008(2) 0.536(2) 0.0678(15) 0.029(3) Uani 0.183(3) 1 d D U P B 3
H38B H -0.0189 0.5155 0.0404 0.035 Uiso 0.183(3) 1 calc R U P B 3
C39B C 0.093(2) 0.536(3) 0.0580(17) 0.028(3) Uani 0.183(3) 1 d D U P B 3
H39B H 0.1255 0.5147 0.0237 0.034 Uiso 0.183(3) 1 calc R U P B 3
C40B C 0.132(2) 0.567(3) 0.098(2) 0.027(3) Uani 0.183(3) 1 d D U P B 3
H40B H 0.1907 0.5659 0.0908 0.032 Uiso 0.183(3) 1 calc R U P B 3
C41 C 0.1309(10) 0.3625(11) 0.2998(7) 0.0240(18) Uani 0.65(2) 1 d D U P C 1
C42 C 0.0521(8) 0.3617(10) 0.2737(8) 0.034(2) Uani 0.65(2) 1 d D U P C 1
H42 H -0.0074 0.3951 0.2859 0.041 Uiso 0.65(2) 1 calc R U P C 1
C43 C 0.0591(8) 0.3132(10) 0.2303(8) 0.040(2) Uani 0.65(2) 1 d D U P C 1
H43 H 0.0057 0.3103 0.2145 0.048 Uiso 0.65(2) 1 calc R U P C 1
C44 C 0.1451(9) 0.2685(10) 0.2100(7) 0.036(2) Uani 0.65(2) 1 d D U P C 1
H44 H 0.1511 0.2343 0.1804 0.043 Uiso 0.65(2) 1 calc R U P C 1
C45 C 0.2223(9) 0.2739(13) 0.2328(9) 0.032(2) Uani 0.65(2) 1 d D U P C 1
H45 H 0.2809 0.2434 0.2186 0.038 Uiso 0.65(2) 1 calc R U P C 1
C46 C 0.2152(10) 0.3231(18) 0.2762(12) 0.0238(19) Uani 0.65(2) 1 d D U P C 1
H46 H 0.2673 0.3298 0.2895 0.029 Uiso 0.65(2) 1 calc R U P C 1
C41A C 0.1286(19) 0.359(2) 0.3027(12) 0.025(3) Uani 0.35(2) 1 d D U P C 2
C42A C 0.0555(16) 0.3368(18) 0.2988(14) 0.031(3) Uani 0.35(2) 1 d D U P C 2
H42A H 0.0055 0.3571 0.3238 0.037 Uiso 0.35(2) 1 calc R U P C 2
C43A C 0.0558(14) 0.2856(18) 0.2588(14) 0.034(3) Uani 0.35(2) 1 d D U P C 2
H43A H 0.0071 0.2686 0.2578 0.041 Uiso 0.35(2) 1 calc R U P C 2
C44A C 0.1254(17) 0.2589(19) 0.2205(13) 0.032(3) Uani 0.35(2) 1 d D U P C 2
H44A H 0.1209 0.2308 0.1888 0.038 Uiso 0.35(2) 1 calc R U P C 2
C45A C 0.2023(17) 0.273(2) 0.2279(17) 0.028(3) Uani 0.35(2) 1 d D U P C 2
H45A H 0.2522 0.2521 0.2031 0.034 Uiso 0.35(2) 1 calc R U P C 2
C46A C 0.206(2) 0.318(3) 0.272(2) 0.025(3) Uani 0.35(2) 1 d D U P C 2
H46A H 0.2614 0.3212 0.2818 0.030 Uiso 0.35(2) 1 calc R U P C 2
C47 C 0.1701(4) 0.3172(4) 0.4507(3) 0.0224(11) Uani 1 1 d . . . . .
C48 C 0.2391(4) 0.2188(4) 0.4629(3) 0.0259(12) Uani 1 1 d . . . . .
H48 H 0.2638 0.2048 0.4241 0.031 Uiso 1 1 calc R U . . .
C49 C 0.2714(5) 0.1420(5) 0.5309(4) 0.0342(14) Uani 1 1 d . . . . .
H49 H 0.3182 0.0751 0.5386 0.041 Uiso 1 1 calc R U . . .
C50 C 0.2373(5) 0.1606(5) 0.5876(4) 0.0372(15) Uani 1 1 d . . . . .
H50 H 0.2619 0.1075 0.6347 0.045 Uiso 1 1 calc R U . . .
C51 C 0.1669(5) 0.2570(5) 0.5758(3) 0.0391(16) Uani 1 1 d . . . . .
H51 H 0.1414 0.2696 0.6148 0.047 Uiso 1 1 calc R U . . .
C52 C 0.1328(5) 0.3358(5) 0.5076(3) 0.0332(14) Uani 1 1 d . . . . .
H52 H 0.0844 0.4021 0.4999 0.040 Uiso 1 1 calc R U . . .
C53 C 0.3727(4) 0.7638(4) 0.2114(3) 0.0212(11) Uani 1 1 d . . . . .
C54 C 0.3169(4) 0.8362(4) 0.2354(3) 0.0246(12) Uani 1 1 d D . . . .
C55 C 0.5613(6) 0.7278(10) 0.1811(7) 0.042(2) Uani 0.655(8) 1 d D U P D 1
C56 C 0.6417(7) 0.6428(10) 0.1838(7) 0.052(2) Uani 0.655(8) 1 d D U P D 1
H56 H 0.6364 0.6005 0.1648 0.062 Uiso 0.655(8) 1 calc R U P D 1
C57 C 0.7303(8) 0.6197(11) 0.2144(7) 0.061(3) Uani 0.655(8) 1 d D U P D 1
H57 H 0.7863 0.5598 0.2188 0.073 Uiso 0.655(8) 1 calc R U P D 1
C58 C 0.7355(9) 0.6856(11) 0.2384(8) 0.063(3) Uani 0.655(8) 1 d D U P D 1
H58 H 0.7965 0.6723 0.2567 0.076 Uiso 0.655(8) 1 calc R U P D 1
C59 C 0.6554(8) 0.7699(11) 0.2366(8) 0.064(3) Uani 0.655(8) 1 d D U P D 1
H59 H 0.6608 0.8133 0.2544 0.076 Uiso 0.655(8) 1 calc R U P D 1
C60 C 0.5666(8) 0.7902(10) 0.2082(8) 0.055(2) Uani 0.655(8) 1 d D U P D 1
H60 H 0.5100 0.8467 0.2076 0.066 Uiso 0.655(8) 1 calc R U P D 1
C61 C 0.3920(8) 0.8685(7) 0.0629(5) 0.032(2) Uani 0.655(8) 1 d D U P D 1
C62 C 0.4463(8) 0.9048(8) 0.0228(5) 0.040(2) Uani 0.655(8) 1 d D U P D 1
H62 H 0.5133 0.8716 0.0399 0.048 Uiso 0.655(8) 1 calc R U P D 1
C63 C 0.4032(8) 0.9901(8) -0.0428(5) 0.051(2) Uani 0.655(8) 1 d D U P D 1
H63 H 0.4405 1.0149 -0.0706 0.061 Uiso 0.655(8) 1 calc R U P D 1
C64 C 0.3067(9) 1.0379(10) -0.0671(7) 0.060(3) Uani 0.655(8) 1 d D U P D 1
H64 H 0.2771 1.0974 -0.1110 0.072 Uiso 0.655(8) 1 calc R U P D 1
C65 C 0.2517(12) 1.0009(17) -0.0288(11) 0.048(3) Uani 0.655(8) 1 d D U P D 1
H65 H 0.1847 1.0351 -0.0457 0.058 Uiso 0.655(8) 1 calc R U P D 1
C66 C 0.2957(14) 0.9130(18) 0.0349(14) 0.036(2) Uani 0.655(8) 1 d D U P D 1
H66 H 0.2596 0.8833 0.0593 0.043 Uiso 0.655(8) 1 calc R U P D 1
C55A C 0.5566(8) 0.7350(14) 0.1857(10) 0.045(3) Uani 0.345(8) 1 d D U P D 2
C56A C 0.6410(11) 0.6941(13) 0.1619(9) 0.049(3) Uani 0.345(8) 1 d D U P D 2
H56A H 0.6405 0.6722 0.1254 0.059 Uiso 0.345(8) 1 calc R U P D 2
C57A C 0.7250(11) 0.6838(14) 0.1886(10) 0.057(3) Uani 0.345(8) 1 d D U P D 2
H57A H 0.7803 0.6553 0.1703 0.069 Uiso 0.345(8) 1 calc R U P D 2
C58A C 0.7298(13) 0.7145(15) 0.2418(11) 0.055(3) Uani 0.345(8) 1 d D U P D 2
H58A H 0.7878 0.7074 0.2601 0.066 Uiso 0.345(8) 1 calc R U P D 2
C59A C 0.6489(12) 0.7555(15) 0.2677(11) 0.054(3) Uani 0.345(8) 1 d D U P D 2
H59A H 0.6501 0.7771 0.3043 0.064 Uiso 0.345(8) 1 calc R U P D 2
C60A C 0.5657(12) 0.7647(15) 0.2395(10) 0.045(3) Uani 0.345(8) 1 d D U P D 2
H60A H 0.5107 0.7933 0.2581 0.054 Uiso 0.345(8) 1 calc R U P D 2
C61A C 0.3831(16) 0.8797(12) 0.0731(12) 0.038(3) Uani 0.345(8) 1 d D U P D 2
C62A C 0.4171(14) 0.9474(14) 0.0507(10) 0.046(3) Uani 0.345(8) 1 d D U P D 2
H62A H 0.4737 0.9329 0.0776 0.055 Uiso 0.345(8) 1 calc R U P D 2
C63A C 0.3678(15) 1.0369(14) -0.0116(10) 0.050(3) Uani 0.345(8) 1 d D U P D 2
H63A H 0.3923 1.0822 -0.0286 0.060 Uiso 0.345(8) 1 calc R U P D 2
C64A C 0.2826(15) 1.0603(17) -0.0490(11) 0.049(3) Uani 0.345(8) 1 d D U P D 2
H64A H 0.2509 1.1194 -0.0930 0.059 Uiso 0.345(8) 1 calc R U P D 2
C65A C 0.244(2) 0.997(3) -0.022(2) 0.045(3) Uani 0.345(8) 1 d D U P D 2
H65A H 0.1841 1.0145 -0.0458 0.054 Uiso 0.345(8) 1 calc R U P D 2
C66A C 0.293(3) 0.908(4) 0.040(3) 0.038(3) Uani 0.345(8) 1 d D U P D 2
H66A H 0.2655 0.8668 0.0604 0.046 Uiso 0.345(8) 1 calc R U P D 2
P6 P 0.2625(5) 0.9723(4) 0.2089(5) 0.0290(15) Uani 0.522(9) 1 d D U P E 1
Se6 Se 0.3540(2) 1.0328(3) 0.1765(4) 0.0770(14) Uani 0.522(9) 1 d D U P E 1
C67 C 0.2176(11) 0.9952(16) 0.2846(8) 0.037(2) Uani 0.522(9) 1 d D U P E 1
C68 C 0.2720(12) 1.0109(16) 0.3264(9) 0.045(3) Uani 0.522(9) 1 d D U P E 1
H68 H 0.3308 1.0066 0.3157 0.054 Uiso 0.522(9) 1 calc R U P E 1
C69 C 0.2397(13) 1.0329(16) 0.3835(9) 0.056(3) Uani 0.522(9) 1 d D U P E 1
H69 H 0.2742 1.0476 0.4104 0.067 Uiso 0.522(9) 1 calc R U P E 1
C70 C 0.1572(12) 1.0332(14) 0.4007(9) 0.060(3) Uani 0.522(9) 1 d D U P E 1
H70 H 0.1348 1.0490 0.4395 0.072 Uiso 0.522(9) 1 calc R U P E 1
C71 C 0.1061(11) 1.0112(14) 0.3631(8) 0.057(3) Uani 0.522(9) 1 d D U P E 1
H71 H 0.0508 1.0089 0.3773 0.068 Uiso 0.522(9) 1 calc R U P E 1
C72 C 0.1363(10) 0.9924(12) 0.3040(8) 0.045(3) Uani 0.522(9) 1 d D U P E 1
H72 H 0.1014 0.9777 0.2774 0.054 Uiso 0.522(9) 1 calc R U P E 1
C73 C 0.1590(12) 1.0209(12) 0.1394(9) 0.035(2) Uani 0.522(9) 1 d D U P E 1
C74 C 0.1202(10) 1.1164(9) 0.0803(7) 0.034(2) Uani 0.522(9) 1 d D U P E 1
H74 H 0.1505 1.1557 0.0751 0.041 Uiso 0.522(9) 1 calc R U P E 1
C75 C 0.0393(10) 1.1564(9) 0.0289(7) 0.035(3) Uani 0.522(9) 1 d D U P E 1
H75 H 0.0152 1.2211 -0.0103 0.042 Uiso 0.522(9) 1 calc R U P E 1
C76 C -0.0051(10) 1.0988(8) 0.0369(6) 0.034(2) Uani 0.522(9) 1 d D U P E 1
H76 H -0.0604 1.1243 0.0029 0.041 Uiso 0.522(9) 1 calc R U P E 1
C77 C 0.0315(10) 1.0038(9) 0.0948(6) 0.033(2) Uani 0.522(9) 1 d D U P E 1
H77 H 0.0010 0.9647 0.0997 0.040 Uiso 0.522(9) 1 calc R U P E 1
C78 C 0.1123(11) 0.9654(11) 0.1454(8) 0.032(2) Uani 0.522(9) 1 d D U P E 1
H78 H 0.1359 0.9007 0.1846 0.039 Uiso 0.522(9) 1 calc R U P E 1
P6A P 0.2758(6) 0.9707(4) 0.1992(5) 0.0298(16) Uani 0.478(9) 1 d D U P E 2
Se6A Se 0.3661(4) 1.0243(3) 0.15627(13) 0.0615(11) Uani 0.478(9) 1 d D U P E 2
C67A C 0.2354(11) 0.9988(16) 0.2744(9) 0.033(2) Uani 0.478(9) 1 d D U P E 2
C68A C 0.2965(12) 1.0096(17) 0.3138(9) 0.039(3) Uani 0.478(9) 1 d D U P E 2
H68A H 0.3561 1.0005 0.3016 0.047 Uiso 0.478(9) 1 calc R U P E 2
C69A C 0.2695(11) 1.0336(15) 0.3705(9) 0.043(3) Uani 0.478(9) 1 d D U P E 2
H69A H 0.3131 1.0344 0.4007 0.052 Uiso 0.478(9) 1 calc R U P E 2
C70A C 0.1791(10) 1.0564(13) 0.3835(8) 0.038(3) Uani 0.478(9) 1 d D U P E 2
H70A H 0.1604 1.0758 0.4215 0.046 Uiso 0.478(9) 1 calc R U P E 2
C71A C 0.1145(10) 1.0518(13) 0.3421(8) 0.043(3) Uani 0.478(9) 1 d D U P E 2
H71A H 0.0523 1.0683 0.3513 0.052 Uiso 0.478(9) 1 calc R U P E 2
C72A C 0.1440(11) 1.0221(12) 0.2867(8) 0.040(3) Uani 0.478(9) 1 d D U P E 2
H72A H 0.1018 1.0179 0.2578 0.048 Uiso 0.478(9) 1 calc R U P E 2
C73A C 0.1670(14) 1.0324(13) 0.1331(9) 0.038(2) Uani 0.478(9) 1 d D U P E 2
C74A C 0.1450(13) 1.1294(11) 0.0829(9) 0.041(3) Uani 0.478(9) 1 d D U P E 2
H74A H 0.1809 1.1603 0.0869 0.049 Uiso 0.478(9) 1 calc R U P E 2
C75A C 0.0683(12) 1.1775(11) 0.0272(8) 0.046(3) Uani 0.478(9) 1 d D U P E 2
H75A H 0.0496 1.2439 -0.0082 0.056 Uiso 0.478(9) 1 calc R U P E 2
C76A C 0.0184(12) 1.1296(10) 0.0226(8) 0.043(3) Uani 0.478(9) 1 d D U P E 2
H76A H -0.0353 1.1648 -0.0155 0.051 Uiso 0.478(9) 1 calc R U P E 2
C77A C 0.0441(12) 1.0319(11) 0.0718(8) 0.042(3) Uani 0.478(9) 1 d D U P E 2
H77A H 0.0104 0.9995 0.0662 0.050 Uiso 0.478(9) 1 calc R U P E 2
C78A C 0.1202(13) 0.9820(13) 0.1297(9) 0.039(3) Uani 0.478(9) 1 d D U P E 2
H78A H 0.1388 0.9158 0.1652 0.047 Uiso 0.478(9) 1 calc R U P E 2
O1 O 0.3399(8) 0.5274(10) 0.5247(6) 0.056(3) Uani 0.580(14) 1 d D U P A 1
C79 C 0.3211(10) 0.4696(12) 0.5901(6) 0.054(3) Uani 0.580(14) 1 d D U P A 1
H79A H 0.2988 0.5081 0.6197 0.064 Uiso 0.580(14) 1 calc R U P A 1
H79B H 0.3796 0.4042 0.6184 0.064 Uiso 0.580(14) 1 calc R U P A 1
C80 C 0.2435(11) 0.4515(11) 0.5669(7) 0.056(3) Uani 0.580(14) 1 d D U P A 1
H80A H 0.2715 0.3847 0.5651 0.067 Uiso 0.580(14) 1 calc R U P A 1
H80B H 0.1981 0.4553 0.5997 0.067 Uiso 0.580(14) 1 calc R U P A 1
C81 C 0.1948(11) 0.5386(11) 0.4921(7) 0.059(3) Uani 0.580(14) 1 d D U P A 1
H81A H 0.1262 0.5816 0.4900 0.071 Uiso 0.580(14) 1 calc R U P A 1
H81B H 0.2004 0.5118 0.4556 0.071 Uiso 0.580(14) 1 calc R U P A 1
C82 C 0.2462(10) 0.6002(10) 0.4786(8) 0.060(3) Uani 0.580(14) 1 d D U P A 1
H82A H 0.2510 0.6267 0.4277 0.072 Uiso 0.580(14) 1 calc R U P A 1
H82B H 0.2126 0.6579 0.4917 0.072 Uiso 0.580(14) 1 calc R U P A 1
O1A O 0.3076(10) 0.5441(13) 0.5015(8) 0.052(3) Uani 0.420(14) 1 d D U P A 2
C79A C 0.2778(15) 0.521(2) 0.5681(9) 0.059(3) Uani 0.420(14) 1 d D U P A 2
H79C H 0.2526 0.5802 0.5803 0.071 Uiso 0.420(14) 1 calc R U P A 2
H79D H 0.3317 0.4622 0.6071 0.071 Uiso 0.420(14) 1 calc R U P A 2
C80A C 0.1990(16) 0.4971(19) 0.5567(11) 0.065(3) Uani 0.420(14) 1 d D U P A 2
H80C H 0.2260 0.4274 0.5602 0.078 Uiso 0.420(14) 1 calc R U P A 2
H80D H 0.1565 0.5061 0.5913 0.078 Uiso 0.420(14) 1 calc R U P A 2
C81A C 0.1479(14) 0.5766(19) 0.4810(11) 0.060(3) Uani 0.420(14) 1 d D U P A 2
H81C H 0.1282 0.5482 0.4534 0.073 Uiso 0.420(14) 1 calc R U P A 2
H81D H 0.0905 0.6361 0.4813 0.073 Uiso 0.420(14) 1 calc R U P A 2
C82A C 0.2183(13) 0.6060(15) 0.4491(10) 0.049(3) Uani 0.420(14) 1 d D U P A 2
H82C H 0.2282 0.5950 0.4050 0.059 Uiso 0.420(14) 1 calc R U P A 2
H82D H 0.1944 0.6789 0.4363 0.059 Uiso 0.420(14) 1 calc R U P A 2
O2 O 0.5525(5) 0.3364(4) 0.5418(3) 0.0480(16) Uani 0.834(8) 1 d D U P A 1
C83 C 0.6377(6) 0.2676(7) 0.5267(5) 0.048(2) Uani 0.834(8) 1 d D U P A 1
H83A H 0.6849 0.2140 0.5716 0.057 Uiso 0.834(8) 1 calc R U P A 1
H83B H 0.6674 0.3045 0.4953 0.057 Uiso 0.834(8) 1 calc R U P A 1
C84 C 0.6019(7) 0.2217(7) 0.4884(5) 0.056(2) Uani 0.834(8) 1 d D U P A 1
H84A H 0.5791 0.2652 0.4362 0.067 Uiso 0.834(8) 1 calc R U P A 1
H84B H 0.6523 0.1525 0.4964 0.067 Uiso 0.834(8) 1 calc R U P A 1
C85 C 0.5199(9) 0.2195(10) 0.5251(7) 0.068(2) Uani 0.834(8) 1 d D U P A 1
H85A H 0.4627 0.2465 0.4890 0.081 Uiso 0.834(8) 1 calc R U P A 1
H85B H 0.5384 0.1490 0.5588 0.081 Uiso 0.834(8) 1 calc R U P A 1
C86 C 0.4999(8) 0.2836(8) 0.5639(6) 0.065(2) Uani 0.834(8) 1 d D U P A 1
H86A H 0.4307 0.3327 0.5525 0.078 Uiso 0.834(8) 1 calc R U P A 1
H86B H 0.5199 0.2410 0.6163 0.078 Uiso 0.834(8) 1 calc R U P A 1
O2A O 0.494(3) 0.3500(17) 0.5477(10) 0.061(4) Uani 0.166(8) 1 d D U P A 2
C83A C 0.567(3) 0.276(3) 0.528(2) 0.064(3) Uani 0.166(8) 1 d D U P A 2
H83C H 0.6283 0.2399 0.5617 0.077 Uiso 0.166(8) 1 calc R U P A 2
H83D H 0.5751 0.3100 0.4789 0.077 Uiso 0.166(8) 1 calc R U P A 2
C84A C 0.534(4) 0.201(4) 0.529(3) 0.065(4) Uani 0.166(8) 1 d D U P A 2
H84C H 0.5870 0.1302 0.5543 0.078 Uiso 0.166(8) 1 calc R U P A 2
H84D H 0.5107 0.2142 0.4802 0.078 Uiso 0.166(8) 1 calc R U P A 2
C85A C 0.454(3) 0.223(3) 0.571(3) 0.068(4) Uani 0.166(8) 1 d D U P A 2
H85C H 0.4620 0.1595 0.6091 0.082 Uiso 0.166(8) 1 calc R U P A 2
H85D H 0.3908 0.2596 0.5385 0.082 Uiso 0.166(8) 1 calc R U P A 2
C86A C 0.462(3) 0.291(3) 0.6035(17) 0.069(5) Uani 0.166(8) 1 d D U P A 2
H86C H 0.4002 0.3350 0.6117 0.083 Uiso 0.166(8) 1 calc R U P A 2
H86D H 0.5101 0.2493 0.6492 0.083 Uiso 0.166(8) 1 calc R U P A 2
O3 O 0.7351(6) 0.6124(7) 0.0255(5) 0.0440(17) Uani 0.634(3) 1 d D U P F 1
C87 C 0.7062(10) 0.7158(10) -0.0115(8) 0.055(2) Uani 0.634(3) 1 d D U P F 1
H87A H 0.7592 0.7250 -0.0306 0.067 Uiso 0.634(3) 1 calc R U P F 1
H87B H 0.6841 0.7509 0.0202 0.067 Uiso 0.634(3) 1 calc R U P F 1
C88 C 0.6220(9) 0.7577(10) -0.0742(7) 0.058(3) Uani 0.634(3) 1 d D U P F 1
H88A H 0.5777 0.8312 -0.0901 0.070 Uiso 0.634(3) 1 calc R U P F 1
H88B H 0.6461 0.7452 -0.1158 0.070 Uiso 0.634(3) 1 calc R U P F 1
C89 C 0.5758(8) 0.6965(10) -0.0390(7) 0.045(2) Uani 0.634(3) 1 d D U P F 1
H89A H 0.5391 0.6921 -0.0747 0.054 Uiso 0.634(3) 1 calc R U P F 1
H89B H 0.5331 0.7249 -0.0094 0.054 Uiso 0.634(3) 1 calc R U P F 1
C90 C 0.6608(8) 0.5950(9) 0.0064(8) 0.045(2) Uani 0.634(3) 1 d D U P F 1
H90A H 0.6437 0.5591 0.0502 0.054 Uiso 0.634(3) 1 calc R U P F 1
H90B H 0.6828 0.5527 -0.0206 0.054 Uiso 0.634(3) 1 calc R U P F 1
O3A O 0.765(3) 0.674(4) -0.012(3) 0.051(4) Uani 0.108(3) 1 d D U P G 2
C87A C 0.665(4) 0.741(3) -0.020(4) 0.052(3) Uani 0.108(3) 1 d D U P G 2
H87C H 0.6435 0.8092 -0.0594 0.062 Uiso 0.108(3) 1 calc R U P G 2
H87D H 0.6519 0.7489 0.0251 0.062 Uiso 0.108(3) 1 calc R U P G 2
C88A C 0.617(3) 0.687(5) -0.037(4) 0.050(3) Uani 0.108(3) 1 d D U P G 2
H88C H 0.5525 0.7092 -0.0250 0.060 Uiso 0.108(3) 1 calc R U P G 2
H88D H 0.6116 0.6982 -0.0877 0.060 Uiso 0.108(3) 1 calc R U P G 2
C89A C 0.687(4) 0.578(4) 0.013(5) 0.048(3) Uani 0.108(3) 1 d D U P G 2
H89C H 0.6638 0.5555 0.0575 0.058 Uiso 0.108(3) 1 calc R U P G 2
H89D H 0.6966 0.5324 -0.0103 0.058 Uiso 0.108(3) 1 calc R U P G 2
C90A C 0.779(3) 0.574(4) 0.031(4) 0.048(4) Uani 0.108(3) 1 d D U P G 2
H90C H 0.7950 0.5568 0.0822 0.057 Uiso 0.108(3) 1 calc R U P G 2
H90D H 0.8321 0.5231 0.0191 0.057 Uiso 0.108(3) 1 calc R U P G 2
O3B O 0.7763(13) 0.6051(17) -0.0011(12) 0.049(3) Uani 0.258(3) 1 d D U P H 3
C87B C 0.7245(18) 0.7131(19) -0.028(2) 0.053(3) Uani 0.258(3) 1 d D U P H 3
H87E H 0.7321 0.7450 -0.0770 0.064 Uiso 0.258(3) 1 calc R U P H 3
H87F H 0.7485 0.7349 0.0032 0.064 Uiso 0.258(3) 1 calc R U P H 3
C88B C 0.6175(17) 0.7453(19) -0.0266(18) 0.053(3) Uani 0.258(3) 1 d D U P H 3
H88E H 0.6005 0.7517 0.0181 0.063 Uiso 0.258(3) 1 calc R U P H 3
H88F H 0.5744 0.8097 -0.0685 0.063 Uiso 0.258(3) 1 calc R U P H 3
C89B C 0.6165(17) 0.655(2) -0.031(2) 0.050(3) Uani 0.258(3) 1 d D U P H 3
H89E H 0.6023 0.6166 0.0138 0.060 Uiso 0.258(3) 1 calc R U P H 3
H89F H 0.5674 0.6781 -0.0720 0.060 Uiso 0.258(3) 1 calc R U P H 3
C90B C 0.7145(16) 0.590(2) -0.0395(15) 0.050(3) Uani 0.258(3) 1 d D U P H 3
H90E H 0.7314 0.5173 -0.0185 0.060 Uiso 0.258(3) 1 calc R U P H 3
H90F H 0.7183 0.6113 -0.0907 0.060 Uiso 0.258(3) 1 calc R U P H 3

loop_
_atom_site_aniso_label
_atom_site_aniso_U_11
_atom_site_aniso_U_22
_atom_site_aniso_U_33
_atom_site_aniso_U_23
_atom_site_aniso_U_13
_atom_site_aniso_U_12
Se3 0.0169(2) 0.0178(2) 0.0164(2) -0.00388(19) 0.00345(19) -0.0082(2)
Se4 0.0261(3) 0.0252(3) 0.0366(3) -0.0076(3) 0.0153(3) -0.0016(2)
Se5 0.0457(4) 0.0320(3) 0.0384(4) -0.0186(3) 0.0301(3) -0.0224(3)
Co1 0.0148(3) 0.0148(3) 0.0177(3) -0.0068(3) 0.0045(3) -0.0072(3)
K1 0.0383(7) 0.0242(6) 0.0215(6) -0.0107(5) 0.0042(5) -0.0158(5)
P3 0.0142(6) 0.0189(6) 0.0230(7) -0.0033(5) 0.0031(5) -0.0071(5)
P4 0.0164(6) 0.0168(6) 0.0238(7) -0.0088(5) 0.0084(5) -0.0087(5)
P5 0.0219(7) 0.0281(8) 0.0266(7) -0.0050(6) 0.0075(6) -0.0169(6)
N4 0.021(2) 0.015(2) 0.016(2) -0.0080(17) 0.0034(17) -0.0101(17)
N5 0.026(2) 0.020(2) 0.016(2) -0.0075(18) 0.0031(17) -0.0143(19)
N6 0.026(2) 0.022(2) 0.018(2) -0.0101(18) 0.0059(18) -0.015(2)
N7 0.014(2) 0.018(2) 0.022(2) -0.0075(18) 0.0042(17) -0.0093(17)
N8 0.019(2) 0.021(2) 0.025(2) -0.0130(19) 0.0055(18) -0.0090(19)
N9 0.021(2) 0.022(2) 0.030(3) -0.014(2) 0.0032(19) -0.0099(19)
C1 0.0160(6) 0.0227(6) 0.0335(7) -0.0172(6) 0.0015(6) -0.0074(5)
C2 0.0162(6) 0.0234(6) 0.0341(7) -0.0177(6) 0.0006(6) -0.0065(5)
N1 0.0157(7) 0.0228(7) 0.0332(8) -0.0173(7) 0.0015(7) -0.0073(6)
N2 0.0159(7) 0.0231(7) 0.0335(8) -0.0176(7) 0.0009(7) -0.0069(7)
N3 0.0162(7) 0.0234(7) 0.0338(8) -0.0177(7) 0.0008(7) -0.0065(6)
P1 0.0163(5) 0.0221(5) 0.0333(7) -0.0168(5) 0.0023(5) -0.0082(5)
Se1 0.0192(7) 0.0191(6) 0.0197(10) -0.0103(7) 0.0008(7) -0.0078(5)
C3 0.0177(7) 0.0233(7) 0.0335(8) -0.0166(7) 0.0023(7) -0.0071(6)
C4 0.0184(8) 0.0239(9) 0.0336(9) -0.0165(8) 0.0024(8) -0.0066(8)
C5 0.0189(9) 0.0243(9) 0.0338(9) -0.0163(8) 0.0026(8) -0.0061(8)
C6 0.0191(9) 0.0244(9) 0.0339(10) -0.0161(9) 0.0026(9) -0.0060(8)
C7 0.0190(9) 0.0245(9) 0.0340(10) -0.0159(8) 0.0027(8) -0.0059(8)
C8 0.0184(8) 0.0241(8) 0.0338(9) -0.0161(8) 0.0026(8) -0.0064(8)
C9 0.0177(7) 0.0230(7) 0.0347(8) -0.0159(7) 0.0020(7) -0.0082(6)
C10 0.0185(8) 0.0233(8) 0.0353(9) -0.0156(8) 0.0018(8) -0.0084(7)
C11 0.0192(9) 0.0236(9) 0.0356(10) -0.0155(8) 0.0019(8) -0.0083(8)
C12 0.0193(9) 0.0237(9) 0.0358(10) -0.0153(9) 0.0021(9) -0.0082(8)
C13 0.0190(9) 0.0236(9) 0.0358(10) -0.0155(9) 0.0020(9) -0.0082(8)
C14 0.0184(8) 0.0234(8) 0.0352(9) -0.0158(8) 0.0020(8) -0.0081(7)
P2 0.0166(5) 0.0241(6) 0.0351(6) -0.0183(5) -0.0008(5) -0.0056(5)
Se2 0.0233(12) 0.0254(8) 0.0227(15) -0.0159(7) -0.0005(9) -0.0025(8)
C15 0.0175(7) 0.0246(7) 0.0365(8) -0.0172(7) 0.0000(6) -0.0049(6)
C16 0.0182(8) 0.0251(9) 0.0372(9) -0.0165(8) 0.0004(8) -0.0040(8)
C17 0.0187(9) 0.0254(9) 0.0376(9) -0.0160(8) 0.0008(8) -0.0036(8)
C18 0.0187(9) 0.0253(10) 0.0377(9) -0.0161(9) 0.0009(8) -0.0037(8)
C19 0.0186(8) 0.0252(9) 0.0375(9) -0.0163(8) 0.0008(8) -0.0040(8)
C20 0.0182(8) 0.0249(9) 0.0370(9) -0.0169(8) 0.0004(8) -0.0045(8)
C21 0.0169(7) 0.0250(7) 0.0357(7) -0.0174(6) -0.0009(6) -0.0056(6)
C22 0.0171(7) 0.0253(7) 0.0361(8) -0.0171(7) -0.0010(7) -0.0056(6)
C23 0.0173(7) 0.0256(8) 0.0363(8) -0.0169(7) -0.0011(7) -0.0055(7)
C24 0.0172(8) 0.0257(8) 0.0362(8) -0.0171(7) -0.0010(7) -0.0055(7)
C25 0.0169(8) 0.0254(8) 0.0361(8) -0.0171(7) -0.0009(7) -0.0056(7)
C26 0.0168(7) 0.0252(7) 0.0359(8) -0.0173(7) -0.0008(7) -0.0056(7)
C1A 0.0160(6) 0.0227(6) 0.0335(7) -0.0172(6) 0.0015(6) -0.0074(5)
C2A 0.0162(6) 0.0234(6) 0.0341(7) -0.0177(6) 0.0005(6) -0.0065(5)
N1A 0.0157(7) 0.0228(7) 0.0333(8) -0.0173(7) 0.0014(7) -0.0073(6)
N2A 0.0159(7) 0.0231(7) 0.0335(8) -0.0176(7) 0.0009(7) -0.0069(7)
N3A 0.0162(7) 0.0233(7) 0.0339(8) -0.0176(7) 0.0008(7) -0.0065(6)
P1A 0.0163(5) 0.0222(6) 0.0333(7) -0.0168(5) 0.0023(5) -0.0081(5)
Se1A 0.0181(8) 0.0227(8) 0.0206(10) -0.0096(8) 0.0004(8) -0.0061(7)
C3A 0.0177(7) 0.0233(7) 0.0335(8) -0.0166(7) 0.0023(7) -0.0071(6)
C4A 0.0185(8) 0.0238(9) 0.0336(9) -0.0166(8) 0.0024(8) -0.0066(8)
C5A 0.0191(9) 0.0243(9) 0.0338(10) -0.0163(8) 0.0025(8) -0.0060(8)
C6A 0.0192(9) 0.0245(9) 0.0339(10) -0.0161(9) 0.0026(9) -0.0057(8)
C7A 0.0188(9) 0.0244(9) 0.0339(10) -0.0160(8) 0.0026(8) -0.0060(8)
C8A 0.0182(8) 0.0240(8) 0.0338(9) -0.0162(8) 0.0025(8) -0.0065(8)
C9A 0.0177(7) 0.0230(7) 0.0347(8) -0.0159(7) 0.0020(7) -0.0082(6)
C10A 0.0186(8) 0.0234(8) 0.0353(9) -0.0154(8) 0.0020(8) -0.0083(7)
C11A 0.0192(9) 0.0238(9) 0.0358(10) -0.0151(9) 0.0022(9) -0.0080(8)
C12A 0.0194(9) 0.0239(9) 0.0360(10) -0.0150(9) 0.0021(9) -0.0082(8)
C13A 0.0192(9) 0.0238(9) 0.0359(10) -0.0152(8) 0.0019(8) -0.0082(8)
C14A 0.0185(8) 0.0236(8) 0.0354(9) -0.0154(8) 0.0019(8) -0.0082(7)
P2A 0.0166(5) 0.0241(6) 0.0351(6) -0.0182(5) -0.0008(5) -0.0056(5)
Se2A 0.0286(17) 0.0196(8) 0.0232(17) -0.0141(8) -0.0010(12) -0.0080(10)
C15A 0.0175(7) 0.0247(7) 0.0365(8) -0.0173(7) 0.0000(6) -0.0048(6)
C16A 0.0182(8) 0.0251(9) 0.0372(9) -0.0165(8) 0.0004(8) -0.0040(8)
C17A 0.0186(9) 0.0254(9) 0.0376(9) -0.0161(8) 0.0007(8) -0.0036(8)
C18A 0.0186(9) 0.0253(10) 0.0378(9) -0.0161(9) 0.0009(8) -0.0038(8)
C19A 0.0186(9) 0.0251(9) 0.0376(9) -0.0164(9) 0.0008(8) -0.0041(8)
C20A 0.0182(8) 0.0249(9) 0.0372(9) -0.0168(8) 0.0004(8) -0.0045(8)
C21A 0.0169(7) 0.0249(7) 0.0358(7) -0.0175(6) -0.0009(6) -0.0056(6)
C22A 0.0171(7) 0.0252(7) 0.0360(8) -0.0173(7) -0.0010(7) -0.0056(7)
C23A 0.0172(8) 0.0254(8) 0.0361(8) -0.0172(7) -0.0010(7) -0.0056(7)
C24A 0.0172(8) 0.0255(8) 0.0361(8) -0.0171(7) -0.0010(7) -0.0055(7)
C25A 0.0170(8) 0.0254(8) 0.0361(8) -0.0171(7) -0.0009(7) -0.0056(7)
C26A 0.0170(7) 0.0253(7) 0.0360(8) -0.0172(7) -0.0009(7) -0.0056(7)
C21B 0.0169(7) 0.0249(7) 0.0358(7) -0.0175(6) -0.0009(6) -0.0056(6)
C22B 0.0170(7) 0.0251(8) 0.0359(8) -0.0173(7) -0.0010(7) -0.0056(7)
C23B 0.0172(8) 0.0254(8) 0.0361(8) -0.0172(8) -0.0011(8) -0.0055(7)
C24B 0.0172(8) 0.0255(8) 0.0362(9) -0.0171(8) -0.0010(8) -0.0055(8)
C25B 0.0171(7) 0.0255(8) 0.0361(8) -0.0172(7) -0.0010(7) -0.0056(7)
C26B 0.0170(7) 0.0253(7) 0.0360(8) -0.0173(7) -0.0010(7) -0.0056(6)
C27 0.016(2) 0.019(2) 0.017(2) -0.009(2) 0.0057(19) -0.010(2)
C28 0.021(2) 0.018(2) 0.017(2) -0.009(2) 0.0071(19) -0.013(2)
C29 0.025(3) 0.024(3) 0.031(4) -0.002(3) 0.010(3) -0.002(3)
C30 0.025(3) 0.016(3) 0.036(4) -0.004(3) 0.008(3) -0.005(3)
C31 0.028(4) 0.020(4) 0.035(4) -0.005(3) 0.007(3) -0.003(3)
C32 0.027(4) 0.027(4) 0.032(4) -0.008(3) 0.009(3) 0.000(3)
C33 0.026(4) 0.030(4) 0.032(4) -0.007(3) 0.007(3) 0.002(3)
C34 0.024(4) 0.026(4) 0.030(4) -0.006(3) 0.008(3) -0.004(3)
C35 0.025(3) 0.039(3) 0.024(4) 0.000(3) -0.002(3) -0.022(3)
C36 0.024(3) 0.041(4) 0.024(4) -0.008(3) 0.002(3) -0.018(3)
C37 0.025(4) 0.046(4) 0.029(4) -0.009(3) 0.000(3) -0.021(3)
C38 0.025(3) 0.043(4) 0.028(4) -0.007(3) -0.002(3) -0.021(3)
C39 0.024(3) 0.037(3) 0.030(4) -0.005(3) -0.002(3) -0.021(3)
C40 0.023(3) 0.032(3) 0.030(4) -0.003(3) -0.001(3) -0.021(3)
C29A 0.025(4) 0.021(4) 0.032(4) 0.000(3) 0.011(3) 0.000(3)
C30A 0.027(4) 0.016(4) 0.037(4) -0.004(3) 0.009(4) -0.005(3)
C31A 0.027(4) 0.020(4) 0.037(4) -0.006(3) 0.007(4) -0.002(4)
C32A 0.027(4) 0.022(4) 0.035(4) -0.006(4) 0.009(4) -0.002(4)
C33A 0.029(4) 0.028(4) 0.034(4) -0.005(3) 0.010(4) 0.002(3)
C34A 0.029(4) 0.026(4) 0.033(4) -0.003(3) 0.010(3) 0.001(3)
C35A 0.023(4) 0.037(4) 0.024(4) 0.000(3) -0.003(3) -0.024(3)
C36A 0.024(3) 0.038(4) 0.024(4) -0.006(3) -0.001(3) -0.023(3)
C37A 0.025(4) 0.040(4) 0.027(4) -0.008(3) -0.003(3) -0.023(3)
C38A 0.023(4) 0.037(4) 0.028(4) -0.008(4) -0.003(3) -0.023(3)
C39A 0.023(4) 0.032(4) 0.030(4) -0.006(4) -0.002(3) -0.020(3)
C40A 0.024(4) 0.030(4) 0.028(4) -0.004(3) -0.002(3) -0.022(3)
C29B 0.026(4) 0.023(4) 0.033(4) -0.003(3) 0.010(4) -0.001(4)
C30B 0.028(4) 0.020(4) 0.034(4) -0.004(3) 0.008(4) -0.002(4)
C31B 0.028(4) 0.021(4) 0.035(4) -0.005(4) 0.008(4) -0.003(4)
C32B 0.027(4) 0.022(4) 0.033(4) -0.006(4) 0.008(4) -0.003(4)
C33B 0.026(5) 0.024(4) 0.034(4) -0.005(4) 0.011(4) -0.003(4)
C34B 0.024(4) 0.023(4) 0.033(4) -0.005(4) 0.009(4) -0.003(4)
C35B 0.023(4) 0.037(4) 0.024(4) -0.003(4) -0.001(3) -0.022(3)
C36B 0.025(4) 0.039(4) 0.025(4) -0.005(3) -0.001(3) -0.022(3)
C37B 0.025(4) 0.041(4) 0.027(4) -0.006(4) -0.002(3) -0.022(3)
C38B 0.023(4) 0.038(4) 0.027(4) -0.006(4) -0.003(4) -0.022(4)
C39B 0.023(4) 0.034(4) 0.028(4) -0.007(4) -0.002(4) -0.020(4)
C40B 0.023(4) 0.032(4) 0.026(4) -0.005(4) -0.001(3) -0.021(3)
C41 0.028(3) 0.024(3) 0.028(3) -0.013(3) 0.006(3) -0.017(3)
C42 0.036(3) 0.035(4) 0.032(4) -0.010(3) 0.002(3) -0.022(3)
C43 0.046(4) 0.043(4) 0.037(4) -0.015(4) -0.001(4) -0.028(3)
C44 0.049(4) 0.035(4) 0.038(4) -0.020(3) 0.004(3) -0.028(3)
C45 0.041(4) 0.029(3) 0.034(4) -0.019(3) 0.008(4) -0.020(3)
C46 0.032(4) 0.025(3) 0.027(3) -0.017(3) 0.008(3) -0.019(3)
C41A 0.029(4) 0.026(4) 0.029(4) -0.013(4) 0.007(4) -0.019(3)
C42A 0.033(4) 0.033(4) 0.035(5) -0.014(4) 0.007(4) -0.024(4)
C43A 0.040(4) 0.037(5) 0.038(5) -0.015(4) 0.007(4) -0.029(4)
C44A 0.040(5) 0.034(4) 0.038(5) -0.018(4) 0.006(4) -0.029(4)
C45A 0.037(5) 0.029(4) 0.033(4) -0.018(3) 0.009(4) -0.023(4)
C46A 0.033(4) 0.025(4) 0.030(4) -0.014(3) 0.008(4) -0.021(4)
C47 0.022(3) 0.023(3) 0.024(3) -0.007(2) 0.009(2) -0.015(2)
C48 0.019(3) 0.026(3) 0.031(3) -0.012(2) 0.006(2) -0.010(2)
C49 0.030(3) 0.027(3) 0.039(4) -0.011(3) 0.005(3) -0.011(3)
C50 0.048(4) 0.028(3) 0.027(3) -0.003(3) 0.004(3) -0.019(3)
C51 0.055(4) 0.035(3) 0.025(3) -0.012(3) 0.016(3) -0.021(3)
C52 0.045(4) 0.024(3) 0.028(3) -0.009(3) 0.016(3) -0.017(3)
C53 0.016(2) 0.019(3) 0.028(3) -0.008(2) 0.004(2) -0.010(2)
C54 0.023(3) 0.020(3) 0.029(3) -0.008(2) -0.002(2) -0.011(2)
C55 0.028(3) 0.070(4) 0.034(4) -0.018(3) 0.013(3) -0.034(3)
C56 0.031(3) 0.072(5) 0.047(4) -0.016(4) 0.008(3) -0.030(4)
C57 0.034(4) 0.082(5) 0.056(5) -0.016(4) 0.007(3) -0.031(4)
C58 0.033(4) 0.093(5) 0.058(5) -0.021(4) 0.003(4) -0.035(4)
C59 0.040(4) 0.087(5) 0.066(5) -0.027(4) 0.006(4) -0.037(4)
C60 0.033(4) 0.080(5) 0.061(5) -0.029(4) 0.008(4) -0.034(3)
C61 0.052(4) 0.037(3) 0.021(4) -0.013(3) 0.010(3) -0.033(3)
C62 0.064(4) 0.042(4) 0.028(3) -0.012(3) 0.017(3) -0.038(3)
C63 0.075(4) 0.048(4) 0.031(4) -0.007(3) 0.020(3) -0.040(4)
C64 0.077(5) 0.053(4) 0.031(4) -0.005(4) 0.011(4) -0.029(4)
C65 0.063(4) 0.050(4) 0.025(4) -0.012(3) 0.005(4) -0.025(3)
C66 0.049(4) 0.043(4) 0.021(4) -0.014(3) 0.005(3) -0.027(3)
C55A 0.029(4) 0.070(5) 0.043(5) -0.019(4) 0.011(4) -0.034(4)
C56A 0.030(4) 0.075(5) 0.046(5) -0.021(4) 0.011(4) -0.033(4)
C57A 0.032(4) 0.083(5) 0.056(5) -0.021(4) 0.009(4) -0.034(4)
C58A 0.031(4) 0.082(6) 0.056(5) -0.022(5) 0.006(4) -0.037(4)
C59A 0.032(4) 0.084(5) 0.053(5) -0.021(5) 0.008(4) -0.041(4)
C60A 0.031(4) 0.074(5) 0.046(5) -0.020(4) 0.010(4) -0.042(4)
C61A 0.054(4) 0.042(4) 0.025(5) -0.010(4) 0.009(4) -0.033(4)
C62A 0.060(5) 0.046(5) 0.033(5) -0.009(4) 0.012(4) -0.034(4)
C63A 0.066(5) 0.048(5) 0.035(5) -0.006(4) 0.013(4) -0.037(4)
C64A 0.064(5) 0.049(5) 0.030(5) -0.010(4) 0.014(4) -0.031(4)
C65A 0.058(5) 0.049(4) 0.026(5) -0.011(4) 0.007(4) -0.029(4)
C66A 0.051(4) 0.044(4) 0.023(5) -0.011(4) 0.008(4) -0.028(4)
P6 0.0248(18) 0.0162(18) 0.043(3) -0.0102(16) 0.0115(17) -0.0103(14)
Se6 0.0643(15) 0.0499(12) 0.159(4) -0.066(2) 0.069(2) -0.0442(11)
C67 0.038(4) 0.030(4) 0.040(4) -0.020(3) 0.005(3) -0.010(3)
C68 0.048(5) 0.043(4) 0.044(4) -0.023(4) 0.006(4) -0.018(4)
C69 0.057(5) 0.057(4) 0.046(5) -0.028(4) 0.006(4) -0.018(5)
C70 0.059(5) 0.057(5) 0.048(5) -0.027(4) 0.010(4) -0.014(4)
C71 0.052(5) 0.053(5) 0.047(5) -0.022(4) 0.012(4) -0.012(4)
C72 0.041(4) 0.043(5) 0.043(4) -0.018(4) 0.008(3) -0.014(4)
C73 0.045(4) 0.015(3) 0.030(3) -0.007(3) 0.003(3) -0.006(3)
C74 0.048(4) 0.015(4) 0.031(3) -0.009(3) 0.001(3) -0.010(3)
C75 0.049(5) 0.011(4) 0.033(4) -0.004(3) -0.003(3) -0.009(3)
C76 0.050(5) 0.014(4) 0.026(4) -0.004(3) -0.008(4) -0.009(3)
C77 0.047(4) 0.013(4) 0.024(4) -0.004(3) -0.007(4) -0.006(3)
C78 0.042(4) 0.015(4) 0.025(4) -0.003(3) -0.003(4) -0.006(3)
P6A 0.047(3) 0.0151(19) 0.025(2) -0.0119(15) 0.002(2) -0.0113(18)
Se6A 0.150(3) 0.0631(18) 0.0342(12) -0.0340(10) 0.0483(12) -0.090(2)
C67A 0.041(4) 0.025(3) 0.035(4) -0.019(3) 0.005(3) -0.012(3)
C68A 0.043(5) 0.042(4) 0.038(4) -0.026(4) 0.009(4) -0.017(4)
C69A 0.045(5) 0.050(4) 0.040(5) -0.029(4) 0.012(4) -0.021(4)
C70A 0.044(5) 0.042(4) 0.039(4) -0.027(4) 0.015(4) -0.021(4)
C71A 0.046(4) 0.042(5) 0.044(5) -0.025(4) 0.010(4) -0.018(4)
C72A 0.043(4) 0.037(5) 0.040(5) -0.023(4) 0.006(4) -0.015(4)
C73A 0.050(4) 0.018(4) 0.030(4) -0.011(3) -0.001(3) -0.003(3)
C74A 0.053(5) 0.018(4) 0.032(4) -0.010(3) -0.004(4) -0.003(3)
C75A 0.055(5) 0.022(4) 0.034(4) -0.010(4) -0.007(4) 0.001(4)
C76A 0.052(5) 0.021(4) 0.029(4) -0.008(4) -0.011(4) 0.000(3)
C77A 0.050(4) 0.021(4) 0.031(4) -0.010(3) -0.011(4) -0.001(3)
C78A 0.046(4) 0.019(4) 0.028(5) -0.008(4) -0.009(4) 0.001(3)
O1 0.060(6) 0.071(5) 0.053(5) -0.040(5) 0.024(5) -0.034(5)
C79 0.060(6) 0.065(6) 0.059(5) -0.035(5) 0.025(5) -0.042(5)
C80 0.055(6) 0.068(6) 0.062(5) -0.035(5) 0.024(5) -0.039(5)
C81 0.062(6) 0.070(5) 0.059(5) -0.035(5) 0.023(5) -0.038(5)
C82 0.062(6) 0.067(5) 0.062(5) -0.034(5) 0.026(5) -0.036(5)
O1A 0.062(6) 0.063(5) 0.057(5) -0.034(5) 0.018(5) -0.046(5)
C79A 0.060(6) 0.072(6) 0.061(5) -0.033(5) 0.021(5) -0.040(5)
C80A 0.065(6) 0.074(6) 0.065(5) -0.029(6) 0.020(6) -0.042(5)
C81A 0.061(6) 0.070(6) 0.062(6) -0.030(6) 0.018(6) -0.040(5)
C82A 0.061(6) 0.059(6) 0.056(6) -0.034(5) 0.018(5) -0.044(5)
O2 0.054(3) 0.040(3) 0.046(3) -0.007(2) -0.004(3) -0.030(3)
C83 0.058(4) 0.038(4) 0.042(4) -0.008(3) -0.006(3) -0.026(3)
C84 0.070(4) 0.047(4) 0.050(4) -0.010(3) -0.007(3) -0.036(3)
C85 0.073(5) 0.058(4) 0.057(4) -0.001(4) -0.009(4) -0.039(4)
C86 0.067(4) 0.051(4) 0.059(4) 0.002(3) 0.003(3) -0.036(3)
O2A 0.065(6) 0.047(5) 0.052(6) 0.000(5) 0.001(5) -0.030(5)
C83A 0.068(5) 0.051(4) 0.053(5) -0.001(4) -0.002(4) -0.030(4)
C84A 0.070(6) 0.053(5) 0.055(5) -0.001(5) -0.003(5) -0.034(5)
C85A 0.070(6) 0.053(6) 0.058(6) 0.001(5) 0.000(5) -0.033(5)
C86A 0.070(7) 0.053(6) 0.058(6) 0.002(5) 0.003(6) -0.030(6)
O3 0.041(4) 0.058(4) 0.042(3) -0.016(3) 0.008(3) -0.036(3)
C87 0.045(4) 0.067(4) 0.052(4) -0.009(4) 0.007(4) -0.038(4)
C88 0.051(4) 0.068(4) 0.049(4) -0.010(4) 0.005(4) -0.036(4)
C89 0.044(4) 0.061(4) 0.040(4) -0.022(4) 0.008(4) -0.034(4)
C90 0.043(4) 0.059(4) 0.042(4) -0.019(4) 0.009(4) -0.035(4)
O3A 0.045(5) 0.063(5) 0.048(5) -0.013(5) 0.007(5) -0.036(5)
C87A 0.046(5) 0.064(5) 0.047(5) -0.013(4) 0.007(5) -0.036(4)
C88A 0.045(5) 0.063(5) 0.045(4) -0.015(4) 0.008(4) -0.037(4)
C89A 0.044(5) 0.062(5) 0.044(5) -0.016(4) 0.007(5) -0.036(4)
C90A 0.044(5) 0.061(5) 0.046(5) -0.015(5) 0.007(5) -0.038(5)
O3B 0.044(5) 0.062(5) 0.046(5) -0.015(4) 0.006(4) -0.038(4)
C87B 0.045(5) 0.065(5) 0.048(5) -0.012(4) 0.008(4) -0.036(4)
C88B 0.046(5) 0.066(5) 0.045(5) -0.014(4) 0.008(4) -0.036(4)
C89B 0.045(5) 0.064(5) 0.044(4) -0.016(4) 0.008(4) -0.035(4)
C90B 0.044(5) 0.064(5) 0.045(5) -0.015(4) 0.007(5) -0.036(4)

loop_
_atom_type_symbol
_atom_type_description
_atom_type_scat_dispersion_real
_atom_type_scat_dispersion_imag
_atom_type_scat_source
C C 0.0033 0.0016 'International Tables Vol C Tables 4.2.6.8 and 6.1.1.4'
H H 0.0000 0.0000 'International Tables Vol C Tables 4.2.6.8 and 6.1.1.4'
N N 0.0061 0.0033 'International Tables Vol C Tables 4.2.6.8 and 6.1.1.4'
O O 0.0106 0.0060 'International Tables Vol C Tables 4.2.6.8 and 6.1.1.4'
P P 0.1023 0.0942 'International Tables Vol C Tables 4.2.6.8 and 6.1.1.4'
K K 0.2009 0.2494 'International Tables Vol C Tables 4.2.6.8 and 6.1.1.4'
Co Co 0.3494 0.9721 'International Tables Vol C Tables 4.2.6.8 and 6.1.1.4'
Se Se -0.0929 2.2259 'International Tables Vol C Tables 4.2.6.8 and 6.1.1.4'

loop_
_geom_angle_atom_site_label_1
_geom_angle_atom_site_label_2
_geom_angle_atom_site_label_3
_geom_angle
_geom_angle_site_symmetry_1
_geom_angle_site_symmetry_3
P3 Se3 Co1 95.68(4) . .
P5 Se5 Co1 95.16(5) . .
N1 Co1 N4 94.5(3) . .
N1A Co1 N4 96.6(5) . .
N1 Co1 N7 101.3(2) . .
N1A Co1 N7 100.2(2) . .
N4 Co1 N7 94.66(16) . .
N1 Co1 Se5 92.7(3) . .
N1A Co1 Se5 90.6(5) . .
N4 Co1 Se5 172.04(12) . .
N7 Co1 Se5 87.29(12) . .
N1A Co1 Se1A 86.1(2) . .
N4 Co1 Se1A 92.5(3) . .
N7 Co1 Se1A 169.9(3) . .
Se5 Co1 Se1A 84.7(3) . .
N1 Co1 Se1 85.41(19) . .
N4 Co1 Se1 89.1(3) . .
N7 Co1 Se1 172.0(2) . .
Se5 Co1 Se1 88.0(2) . .
N1 Co1 Se3 170.65(19) . .
N1A Co1 Se3 171.3(2) . .
N4 Co1 Se3 85.63(12) . .
N7 Co1 Se3 87.97(12) . .
Se5 Co1 Se3 86.74(3) . .
Se1A Co1 Se3 85.47(13) . .
Se1 Co1 Se3 85.25(11) . .
N1 Co1 K1 61.3(2) . .
N1A Co1 K1 61.8(3) . .
N4 Co1 K1 61.94(12) . .
N7 Co1 K1 56.47(12) . .
Se5 Co1 K1 124.99(3) . .
Se1A Co1 K1 133.5(2) . .
Se1 Co1 K1 131.41(18) . .
Se3 Co1 K1 126.21(3) . .
O2A K1 N2A 111.4(8) . .
O2 K1 N2 98.4(2) . .
O2 K1 N8 169.96(18) . .
O2A K1 N8 151.4(8) . .
N2A K1 N8 90.8(2) . .
N2 K1 N8 89.6(2) . .
O2 K1 O1 72.7(3) . .
N2 K1 O1 167.8(3) . .
N8 K1 O1 98.5(3) . .
O2 K1 O2 103.16(15) . 2_666
N2 K1 O2 118.9(2) . 2_666
N8 K1 O2 77.89(15) . 2_666
O1 K1 O2 72.1(3) . 2_666
O2A K1 O1A 64.6(9) . .
N2A K1 O1A 163.8(4) . .
N8 K1 O1A 89.0(4) . .
O2 K1 N5 95.17(16) . .
O2A K1 N5 85.9(7) . .
N2A K1 N5 80.3(2) . .
N2 K1 N5 79.8(2) . .
N8 K1 N5 80.25(13) . .
O1 K1 N5 92.5(3) . .
O2 K1 N5 150.87(17) 2_666 .
O1A K1 N5 83.7(3) . .
O2A K1 O2A 106.5(5) . 2_666
N2A K1 O2A 103.5(7) . 2_666
N8 K1 O2A 84.2(4) . 2_666
O1A K1 O2A 92.7(7) . 2_666
N5 K1 O2A 164.1(5) . 2_666
O2 K1 N7 162.79(17) . .
O2A K1 N7 163.6(7) . .
N2A K1 N7 66.3(2) . .
N2 K1 N7 65.08(19) . .
N8 K1 N7 24.52(12) . .
O1 K1 N7 122.8(3) . .
O2 K1 N7 89.89(14) 2_666 .
O1A K1 N7 112.7(4) . .
N5 K1 N7 77.67(12) . .
O2A K1 N7 89.6(3) 2_666 .
O2A K1 C83A 26.5(5) . .
N2A K1 C83A 84.9(6) . .
N8 K1 C83A 159.9(8) . .
O1A K1 C83A 89.6(6) . .
N5 K1 C83A 79.7(8) . .
O2A K1 C83A 115.9(9) 2_666 .
N7 K1 C83A 145.8(7) . .
C27 P3 C35 109.9(6) . .
C27 P3 C29A 101.9(5) . .
C27 P3 C29 110.1(5) . .
C35 P3 C29 103.1(5) . .
C27 P3 C35B 110.8(10) . .
C27 P3 C35A 111.7(10) . .
C29A P3 C35A 117.4(7) . .
C27 P3 C29B 111.0(8) . .
C35B P3 C29B 112.2(10) . .
C27 P3 Se3 108.80(17) . .
C35 P3 Se3 115.5(5) . .
C29A P3 Se3 110.0(6) . .
C29 P3 Se3 109.3(6) . .
C35B P3 Se3 103.4(11) . .
C35A P3 Se3 106.8(8) . .
C29B P3 Se3 110.3(11) . .
C28 P4 C47 105.2(2) . .
C28 P4 C41 102.1(5) . .
C47 P4 C41 106.1(6) . .
C28 P4 C41A 104.6(8) . .
C47 P4 C41A 104.1(9) . .
C28 P4 Se4 114.72(17) . .
C47 P4 Se4 111.98(18) . .
C41 P4 Se4 115.7(5) . .
C41A P4 Se4 115.1(9) . .
C53 P5 C55 108.8(5) . .
C53 P5 C61 111.2(4) . .
C55 P5 C61 109.2(5) . .
C53 P5 C61A 102.4(10) . .
C53 P5 C55A 104.3(7) . .
C61A P5 C55A 107.6(9) . .
C53 P5 Se5 109.33(18) . .
C55 P5 Se5 111.8(4) . .
C61 P5 Se5 106.5(4) . .
C61A P5 Se5 115.1(10) . .
C55A P5 Se5 116.6(6) . .
N5 N4 C27 108.5(4) . .
N5 N4 Co1 120.1(3) . .
C27 N4 Co1 128.6(3) . .
N5 N4 K1 56.6(2) . .
C27 N4 K1 138.8(3) . .
Co1 N4 K1 85.33(13) . .
N6 N5 N4 110.2(4) . .
N6 N5 K1 128.5(3) . .
N4 N5 K1 100.8(3) . .
N5 N6 C28 107.5(4) . .
N8 N7 C53 108.1(4) . .
N8 N7 Co1 119.5(3) . .
C53 N7 Co1 125.8(4) . .
N8 N7 K1 61.2(3) . .
C53 N7 K1 137.4(3) . .
Co1 N7 K1 90.24(14) . .
N9 N8 N7 110.2(4) . .
N9 N8 K1 130.0(3) . .
N7 N8 K1 94.3(3) . .
N8 N9 C54 107.4(4) . .
N1 C1 C2 105.9(5) . .
N1 C1 P1 118.7(5) . .
C2 C1 P1 135.3(5) . .
N3 C2 C1 108.0(5) . .
N3 C2 P2 119.0(5) . .
C1 C2 P2 133.0(5) . .
N2 N1 C1 109.1(5) . .
N2 N1 Co1 118.1(5) . .
C1 N1 Co1 129.7(4) . .
N2 N1 K1 53.2(4) . .
C1 N1 K1 139.0(4) . .
Co1 N1 K1 86.2(2) . .
N1 N2 N3 109.5(5) . .
N1 N2 K1 104.3(5) . .
N3 N2 K1 126.4(5) . .
N2 N3 C2 107.4(5) . .
C1 P1 C9 109.0(4) . .
C1 P1 C3 109.5(4) . .
C9 P1 C3 110.4(4) . .
C1 P1 Se1 107.9(3) . .
C9 P1 Se1 109.1(3) . .
C3 P1 Se1 111.0(3) . .
P1 Se1 Co1 96.33(16) . .
C8 C3 C4 119.2(7) . .
C8 C3 P1 118.3(5) . .
C4 C3 P1 122.4(6) . .
C5 C4 C3 120.0(8) . .
C5 C4 H4 120.0 . .
C3 C4 H4 120.0 . .
C4 C5 C6 119.8(7) . .
C4 C5 H5 120.1 . .
C6 C5 H5 120.1 . .
C7 C6 C5 120.6(7) . .
C7 C6 H6 119.7 . .
C5 C6 H6 119.7 . .
C6 C7 C8 119.5(8) . .
C6 C7 H7 120.3 . .
C8 C7 H7 120.3 . .
C7 C8 C3 120.9(7) . .
C7 C8 H8 119.6 . .
C3 C8 H8 119.6 . .
C10 C9 C14 119.7(7) . .
C10 C9 P1 117.9(5) . .
C14 C9 P1 121.2(6) . .
C9 C10 C11 119.5(7) . .
C9 C10 H10 120.2 . .
C11 C10 H10 120.2 . .
C12 C11 C10 120.0(8) . .
C12 C11 H11 120.0 . .
C10 C11 H11 120.0 . .
C13 C12 C11 120.2(7) . .
C13 C12 H12 119.9 . .
C11 C12 H12 119.9 . .
C12 C13 C14 120.4(8) . .
C12 C13 H13 119.8 . .
C14 C13 H13 119.8 . .
C13 C14 C9 119.4(8) . .
C13 C14 H14 120.3 . .
C9 C14 H14 120.3 . .
C2 P2 C15 104.4(4) . .
C2 P2 C21 105.6(4) . .
C15 P2 C21 102.0(4) . .
C2 P2 Se2 113.4(3) . .
C15 P2 Se2 115.5(3) . .
C21 P2 Se2 114.7(3) . .
C16 C15 C20 118.8(7) . .
C16 C15 P2 119.2(6) . .
C20 C15 P2 121.9(5) . .
C15 C16 C17 120.2(7) . .
C15 C16 H16 119.9 . .
C17 C16 H16 119.9 . .
C18 C17 C16 120.5(7) . .
C18 C17 H17 119.7 . .
C16 C17 H17 119.7 . .
C19 C18 C17 119.9(7) . .
C19 C18 H18 120.1 . .
C17 C18 H18 120.1 . .
C18 C19 C20 120.1(8) . .
C18 C19 H19 119.9 . .
C20 C19 H19 119.9 . .
C19 C20 C15 120.4(7) . .
C19 C20 H20 119.8 . .
C15 C20 H20 119.8 . .
C22 C21 C26 118.9(7) . .
C22 C21 P2 117.0(6) . .
C26 C21 P2 123.6(6) . .
C21 C22 C23 120.1(8) . .
C21 C22 H22 120.0 . .
C23 C22 H22 120.0 . .
C24 C23 C22 121.1(8) . .
C24 C23 H23 119.4 . .
C22 C23 H23 119.4 . .
C23 C24 C25 119.3(7) . .
C23 C24 H24 120.3 . .
C25 C24 H24 120.3 . .
C26 C25 C24 120.1(7) . .
C26 C25 H25 120.0 . .
C24 C25 H25 120.0 . .
C25 C26 C21 120.3(7) . .
C25 C26 H26 119.9 . .
C21 C26 H26 119.9 . .
N1A C1A C2A 106.6(5) . .
N1A C1A P1A 118.5(5) . .
C2A C1A P1A 134.8(5) . .
N3A C2A C1A 107.6(5) . .
N3A C2A P2A 118.6(5) . .
C1A C2A P2A 133.2(6) . .
N2A N1A C1A 108.4(5) . .
N2A N1A Co1 121.4(5) . .
C1A N1A Co1 129.6(5) . .
N2A N1A K1 51.7(5) . .
C1A N1A K1 135.9(8) . .
Co1 N1A K1 85.6(3) . .
N3A N2A N1A 110.1(5) . .
N3A N2A K1 122.1(7) . .
N1A N2A K1 106.0(6) . .
N2A N3A C2A 107.3(5) . .
C1A P1A C3A 109.2(4) . .
C1A P1A C9A 108.2(4) . .
C3A P1A C9A 110.5(4) . .
C1A P1A Se1A 107.8(3) . .
C3A P1A Se1A 111.2(4) . .
C9A P1A Se1A 109.7(4) . .
P1A Se1A Co1 96.48(18) . .
C4A C3A C8A 119.7(7) . .
C4A C3A P1A 123.2(7) . .
C8A C3A P1A 117.1(6) . .
C3A C4A C5A 119.3(9) . .
C3A C4A H4A 120.4 . .
C5A C4A H4A 120.4 . .
C6A C5A C4A 120.2(8) . .
C6A C5A H5A 119.9 . .
C4A C5A H5A 119.9 . .
C7A C6A C5A 120.7(8) . .
C7A C6A H6A 119.6 . .
C5A C6A H6A 119.6 . .
C6A C7A C8A 119.0(9) . .
C6A C7A H7A 120.5 . .
C8A C7A H7A 120.5 . .
C7A C8A C3A 120.9(8) . .
C7A C8A H8A 119.6 . .
C3A C8A H8A 119.6 . .
C10A C9A C14A 120.0(7) . .
C10A C9A P1A 119.1(6) . .
C14A C9A P1A 120.8(6) . .
C9A C10A C11A 119.3(8) . .
C9A C10A H10A 120.4 . .
C11A C10A H10A 120.4 . .
C12A C11A C10A 120.0(9) . .
C12A C11A H11A 120.0 . .
C10A C11A H11A 120.0 . .
C13A C12A C11A 120.3(8) . .
C13A C12A H12A 119.9 . .
C11A C12A H12A 119.9 . .
C12A C13A C14A 119.9(8) . .
C12A C13A H13A 120.0 . .
C14A C13A H13A 120.0 . .
C13A C14A C9A 119.8(9) . .
C13A C14A H14A 120.1 . .
C9A C14A H14A 120.1 . .
C2A P2A C15A 104.4(4) . .
C2A P2A C21A 105.4(5) . .
C15A P2A C21A 102.0(4) . .
C2A P2A Se2A 114.2(4) . .
C15A P2A Se2A 115.1(4) . .
C21A P2A Se2A 114.2(4) . .
C16A C15A C20A 119.1(7) . .
C16A C15A P2A 119.6(6) . .
C20A C15A P2A 121.3(6) . .
C15A C16A C17A 119.7(8) . .
C15A C16A H16A 120.1 . .
C17A C16A H16A 120.1 . .
C18A C17A C16A 120.4(8) . .
C18A C17A H17A 119.8 . .
C16A C17A H17A 119.8 . .
C19A C18A C17A 120.2(8) . .
C19A C18A H18A 119.9 . .
C17A C18A H18A 119.9 . .
C18A C19A C20A 119.8(8) . .
C18A C19A H19A 120.1 . .
C20A C19A H19A 120.1 . .
C19A C20A C15A 120.5(8) . .
C19A C20A H20A 119.7 . .
C15A C20A H20A 119.7 . .
C22A C21A C26A 119.1(8) . .
C22A C21A P2A 116.9(7) . .
C26A C21A P2A 123.8(7) . .
C21A C22A C23A 119.9(9) . .
C21A C22A H22A 120.1 . .
C23A C22A H22A 120.1 . .
C24A C23A C22A 121.0(10) . .
C24A C23A H23A 119.5 . .
C22A C23A H23A 119.5 . .
C23A C24A C25A 118.7(9) . .
C23A C24A H24A 120.6 . .
C25A C24A H24A 120.6 . .
C26A C25A C24A 119.7(9) . .
C26A C25A H25A 120.1 . .
C24A C25A H25A 120.1 . .
C21A C26A C25A 119.9(9) . .
C21A C26A H26A 120.1 . .
C25A C26A H26A 120.1 . .
C22B C21B C26B 117.5(14) . .
C23B C22B C21B 121.6(15) . .
C23B C22B H22B 119.2 . .
C21B C22B H22B 119.2 . .
C24B C23B C22B 119.5(16) . .
C24B C23B H23B 120.2 . .
C22B C23B H23B 120.2 . .
C25B C24B C23B 118.9(15) . .
C25B C24B H24B 120.5 . .
C23B C24B H24B 120.5 . .
C24B C25B C26B 120.1(16) . .
C24B C25B H25B 119.9 . .
C26B C25B H25B 119.9 . .
C21B C26B C25B 121.0(15) . .
C21B C26B H26B 119.5 . .
C25B C26B H26B 119.5 . .
N4 C27 C28 105.7(4) . .
N4 C27 P3 118.0(4) . .
C28 C27 P3 136.2(4) . .
N6 C28 C27 108.0(4) . .
N6 C28 P4 119.6(4) . .
C27 C28 P4 132.2(4) . .
C30 C29 C34 123.7(7) . .
C30 C29 P3 116.4(7) . .
C34 C29 P3 119.5(7) . .
C29 C30 C31 117.6(8) . .
C29 C30 H30 121.2 . .
C31 C30 H30 121.2 . .
C32 C31 C30 120.4(8) . .
C32 C31 H31 119.8 . .
C30 C31 H31 119.8 . .
C31 C32 C33 120.9(8) . .
C31 C32 H32 119.5 . .
C33 C32 H32 119.5 . .
C32 C33 C34 119.3(8) . .
C32 C33 H33 120.3 . .
C34 C33 H33 120.3 . .
C33 C34 C29 117.6(8) . .
C33 C34 H34 121.2 . .
C29 C34 H34 121.2 . .
C40 C35 C36 124.2(7) . .
C40 C35 P3 116.2(7) . .
C36 C35 P3 117.9(7) . .
C37 C36 C35 116.6(8) . .
C37 C36 H36 121.7 . .
C35 C36 H36 121.7 . .
C38 C37 C36 119.8(8) . .
C38 C37 H37 120.1 . .
C36 C37 H37 120.1 . .
C37 C38 C39 122.1(8) . .
C37 C38 H38 118.9 . .
C39 C38 H38 118.9 . .
C38 C39 C40 118.8(8) . .
C38 C39 H39 120.6 . .
C40 C39 H39 120.6 . .
C35 C40 C39 118.2(8) . .
C35 C40 H40 120.9 . .
C39 C40 H40 120.9 . .
C30A C29A C34A 117.3(8) . .
C30A C29A P3 121.9(9) . .
C34A C29A P3 120.2(9) . .
C29A C30A C31A 121.7(9) . .
C29A C30A H30A 119.1 . .
C31A C30A H30A 119.1 . .
C30A C31A C32A 120.4(10) . .
C30A C31A H31A 119.8 . .
C32A C31A H31A 119.8 . .
C33A C32A C31A 118.9(9) . .
C33A C32A H32A 120.5 . .
C31A C32A H32A 120.5 . .
C34A C33A C32A 120.3(9) . .
C34A C33A H33A 119.8 . .
C32A C33A H33A 119.8 . .
C33A C34A C29A 121.3(9) . .
C33A C34A H34A 119.4 . .
C29A C34A H34A 119.4 . .
C40A C35A C36A 114.3(8) . .
C40A C35A P3 117.4(11) . .
C36A C35A P3 126.2(13) . .
C37A C36A C35A 122.8(9) . .
C37A C36A H36A 118.6 . .
C35A C36A H36A 118.6 . .
C36A C37A C38A 120.4(9) . .
C36A C37A H37A 119.8 . .
C38A C37A H37A 119.8 . .
C39A C38A C37A 117.9(9) . .
C39A C38A H38A 121.0 . .
C37A C38A H38A 121.0 . .
C40A C39A C38A 121.1(9) . .
C40A C39A H39A 119.5 . .
C38A C39A H39A 119.5 . .
C39A C40A C35A 122.6(9) . .
C39A C40A H40A 118.7 . .
C35A C40A H40A 118.7 . .
C30B C29B C34B 115.6(10) . .
C30B C29B P3 121.7(16) . .
C34B C29B P3 118.1(17) . .
C29B C30B C31B 121.5(10) . .
C29B C30B H30B 119.2 . .
C31B C30B H30B 119.2 . .
C30B C31B C32B 120.9(11) . .
C30B C31B H31B 119.6 . .
C32B C31B H31B 119.6 . .
C31B C32B C33B 118.4(10) . .
C31B C32B H32B 120.8 . .
C33B C32B H32B 120.8 . .
C34B C33B C32B 119.6(10) . .
C34B C33B H33B 120.2 . .
C32B C33B H33B 120.2 . .
C33B C34B C29B 121.7(11) . .
C33B C34B H34B 119.2 . .
C29B C34B H34B 119.2 . .
C40B C35B C36B 116.9(9) . .
C40B C35B P3 122.9(19) . .
C36B C35B P3 120.2(19) . .
C37B C36B C35B 121.4(10) . .
C37B C36B H36B 119.3 . .
C35B C36B H36B 119.3 . .
C36B C37B C38B 120.4(10) . .
C36B C37B H37B 119.8 . .
C38B C37B H37B 119.8 . .
C39B C38B C37B 119.1(10) . .
C39B C38B H38B 120.4 . .
C37B C38B H38B 120.4 . .
C38B C39B C40B 120.3(10) . .
C38B C39B H39B 119.9 . .
C40B C39B H39B 119.9 . .
C39B C40B C35B 121.8(10) . .
C39B C40B H40B 119.1 . .
C35B C40B H40B 119.1 . .
C46 C41 C42 119.7(8) . .
C46 C41 P4 119.3(9) . .
C42 C41 P4 120.9(8) . .
C43 C42 C41 120.9(9) . .
C43 C42 H42 119.6 . .
C41 C42 H42 119.6 . .
C42 C43 C44 119.3(9) . .
C42 C43 H43 120.4 . .
C44 C43 H43 120.4 . .
C45 C44 C43 119.9(9) . .
C45 C44 H44 120.0 . .
C43 C44 H44 120.0 . .
C44 C45 C46 120.9(10) . .
C44 C45 H45 119.5 . .
C46 C45 H45 119.5 . .
C41 C46 C45 118.9(9) . .
C41 C46 H46 120.5 . .
C45 C46 H46 120.5 . .
C46A C41A C42A 118.0(13) . .
C46A C41A P4 125.5(16) . .
C42A C41A P4 115.6(14) . .
C43A C42A C41A 120.0(13) . .
C43A C42A H42A 120.0 . .
C41A C42A H42A 120.0 . .
C44A C43A C42A 120.8(14) . .
C44A C43A H43A 119.6 . .
C42A C43A H43A 119.6 . .
C43A C44A C45A 120.0(14) . .
C43A C44A H44A 120.0 . .
C45A C44A H44A 120.0 . .
C44A C45A C46A 119.1(15) . .
C44A C45A H45A 120.5 . .
C46A C45A H45A 120.5 . .
C41A C46A C45A 121.0(15) . .
C41A C46A H46A 119.5 . .
C45A C46A H46A 119.5 . .
C52 C47 C48 119.2(5) . .
C52 C47 P4 119.2(4) . .
C48 C47 P4 121.5(4) . .
C49 C48 C47 120.2(6) . .
C49 C48 H48 119.9 . .
C47 C48 H48 119.9 . .
C50 C49 C48 120.9(6) . .
C50 C49 H49 119.6 . .
C48 C49 H49 119.6 . .
C49 C50 C51 119.5(6) . .
C49 C50 H50 120.3 . .
C51 C50 H50 120.3 . .
C50 C51 C52 120.7(6) . .
C50 C51 H51 119.6 . .
C52 C51 H51 119.6 . .
C51 C52 C47 119.5(6) . .
C51 C52 H52 120.3 . .
C47 C52 H52 120.3 . .
N7 C53 C54 106.2(5) . .
N7 C53 P5 115.3(4) . .
C54 C53 P5 138.4(4) . .
N9 C54 C53 108.0(5) . .
N9 C54 P6A 120.6(5) . .
C53 C54 P6A 131.1(5) . .
N9 C54 P6 111.4(5) . .
C53 C54 P6 140.0(5) . .
C60 C55 C56 121.7(8) . .
C60 C55 P5 119.4(8) . .
C56 C55 P5 118.7(8) . .
C55 C56 C57 119.4(10) . .
C55 C56 H56 120.3 . .
C57 C56 H56 120.3 . .
C58 C57 C56 118.5(11) . .
C58 C57 H57 120.8 . .
C56 C57 H57 120.8 . .
C59 C58 C57 122.3(11) . .
C59 C58 H58 118.9 . .
C57 C58 H58 118.9 . .
C58 C59 C60 118.5(11) . .
C58 C59 H59 120.7 . .
C60 C59 H59 120.7 . .
C55 C60 C59 119.4(10) . .
C55 C60 H60 120.3 . .
C59 C60 H60 120.3 . .
C62 C61 C66 119.3(9) . .
C62 C61 P5 121.7(8) . .
C66 C61 P5 118.3(8) . .
C61 C62 C63 120.1(9) . .
C61 C62 H62 119.9 . .
C63 C62 H62 119.9 . .
C64 C63 C62 119.7(9) . .
C64 C63 H63 120.1 . .
C62 C63 H63 120.1 . .
C63 C64 C65 121.0(10) . .
C63 C64 H64 119.5 . .
C65 C64 H64 119.5 . .
C64 C65 C66 119.2(12) . .
C64 C65 H65 120.4 . .
C66 C65 H65 120.4 . .
C61 C66 C65 120.3(11) . .
C61 C66 H66 119.8 . .
C65 C66 H66 119.8 . .
C56A C55A C60A 113.4(11) . .
C56A C55A P5 121.6(12) . .
C60A C55A P5 124.9(12) . .
C57A C56A C55A 123.3(13) . .
C57A C56A H56A 118.3 . .
C55A C56A H56A 118.3 . .
C56A C57A C58A 120.8(14) . .
C56A C57A H57A 119.6 . .
C58A C57A H57A 119.6 . .
C59A C58A C57A 118.7(15) . .
C59A C58A H58A 120.7 . .
C57A C58A H58A 120.7 . .
C58A C59A C60A 118.9(15) . .
C58A C59A H59A 120.6 . .
C60A C59A H59A 120.6 . .
C59A C60A C55A 124.9(13) . .
C59A C60A H60A 117.5 . .
C55A C60A H60A 117.5 . .
C66A C61A C62A 119.7(14) . .
C66A C61A P5 114.9(16) . .
C62A C61A P5 125.4(13) . .
C61A C62A C63A 119.5(13) . .
C61A C62A H62A 120.3 . .
C63A C62A H62A 120.3 . .
C64A C63A C62A 120.2(14) . .
C64A C63A H63A 119.9 . .
C62A C63A H63A 119.9 . .
C65A C64A C63A 119.8(14) . .
C65A C64A H64A 120.1 . .
C63A C64A H64A 120.1 . .
C66A C65A C64A 119.7(16) . .
C66A C65A H65A 120.1 . .
C64A C65A H65A 120.1 . .
C65A C66A C61A 120.3(16) . .
C65A C66A H66A 119.9 . .
C61A C66A H66A 119.9 . .
C67 P6 C54 106.9(8) . .
C67 P6 C73 107.8(8) . .
C54 P6 C73 100.6(7) . .
C67 P6 Se6 110.0(6) . .
C54 P6 Se6 115.1(4) . .
C73 P6 Se6 115.7(6) . .
C72 C67 C68 120.1(11) . .
C72 C67 P6 122.9(10) . .
C68 C67 P6 116.9(9) . .
C69 C68 C67 119.9(12) . .
C69 C68 H68 120.1 . .
C67 C68 H68 120.1 . .
C70 C69 C68 119.2(12) . .
C70 C69 H69 120.4 . .
C68 C69 H69 120.4 . .
C69 C70 C71 121.7(12) . .
C69 C70 H70 119.1 . .
C71 C70 H70 119.1 . .
C70 C71 C72 119.5(12) . .
C70 C71 H71 120.3 . .
C72 C71 H71 120.3 . .
C67 C72 C71 119.4(12) . .
C67 C72 H72 120.3 . .
C71 C72 H72 120.3 . .
C78 C73 C74 116.8(10) . .
C78 C73 P6 120.7(8) . .
C74 C73 P6 122.5(9) . .
C75 C74 C73 123.2(10) . .
C75 C74 H74 118.4 . .
C73 C74 H74 118.4 . .
C76 C75 C74 118.2(10) . .
C76 C75 H75 120.9 . .
C74 C75 H75 120.9 . .
C75 C76 C77 120.1(10) . .
C75 C76 H76 120.0 . .
C77 C76 H76 120.0 . .
C78 C77 C76 120.8(10) . .
C78 C77 H77 119.6 . .
C76 C77 H77 119.6 . .
C77 C78 C73 120.9(10) . .
C77 C78 H78 119.5 . .
C73 C78 H78 119.5 . .
C54 P6A C67A 101.4(8) . .
C54 P6A C73A 106.0(7) . .
C67A P6A C73A 104.6(9) . .
C54 P6A Se6A 119.8(5) . .
C67A P6A Se6A 113.5(6) . .
C73A P6A Se6A 110.2(6) . .
C72A C67A C68A 121.1(11) . .
C72A C67A P6A 122.5(9) . .
C68A C67A P6A 115.9(9) . .
C69A C68A C67A 119.2(11) . .
C69A C68A H68A 120.4 . .
C67A C68A H68A 120.4 . .
C68A C69A C70A 120.0(12) . .
C68A C69A H69A 120.0 . .
C70A C69A H69A 120.0 . .
C69A C70A C71A 121.6(11) . .
C69A C70A H70A 119.2 . .
C71A C70A H70A 119.2 . .
C70A C71A C72A 118.2(12) . .
C70A C71A H71A 120.9 . .
C72A C71A H71A 120.9 . .
C67A C72A C71A 119.5(11) . .
C67A C72A H72A 120.2 . .
C71A C72A H72A 120.2 . .
C78A C73A C74A 125.1(11) . .
C78A C73A P6A 121.7(10) . .
C74A C73A P6A 112.7(10) . .
C75A C74A C73A 116.2(12) . .
C75A C74A H74A 121.9 . .
C73A C74A H74A 121.9 . .
C74A C75A C76A 120.2(12) . .
C74A C75A H75A 119.9 . .
C76A C75A H75A 119.9 . .
C75A C76A C77A 122.3(12) . .
C75A C76A H76A 118.9 . .
C77A C76A H76A 118.9 . .
C76A C77A C78A 118.8(12) . .
C76A C77A H77A 120.6 . .
C78A C77A H77A 120.6 . .
C73A C78A C77A 117.3(11) . .
C73A C78A H78A 121.3 . .
C77A C78A H78A 121.3 . .
C79 O1 C82 104.2(7) . .
C79 O1 K1 144.7(9) . .
C82 O1 K1 99.3(7) . .
C79 O1 K1 101.5(6) . 2_666
C82 O1 K1 146.9(7) . 2_666
K1 O1 K1 69.5(2) . 2_666
O1 C79 C80 106.2(7) . .
O1 C79 H79A 110.5 . .
C80 C79 H79A 110.5 . .
O1 C79 H79B 110.5 . .
C80 C79 H79B 110.5 . .
H79A C79 H79B 108.7 . .
C81 C80 C79 102.5(7) . .
C81 C80 H80A 111.3 . .
C79 C80 H80A 111.3 . .
C81 C80 H80B 111.3 . .
C79 C80 H80B 111.3 . .
H80A C80 H80B 109.2 . .
C80 C81 C82 106.2(7) . .
C80 C81 H81A 110.5 . .
C82 C81 H81A 110.5 . .
C80 C81 H81B 110.5 . .
C82 C81 H81B 110.5 . .
H81A C81 H81B 108.7 . .
O1 C82 C81 103.7(8) . .
O1 C82 K1 55.7(6) . .
C81 C82 K1 116.8(10) . .
O1 C82 H82A 111.0 . .
C81 C82 H82A 111.0 . .
K1 C82 H82A 55.7 . .
O1 C82 H82B 111.0 . .
C81 C82 H82B 111.0 . .
K1 C82 H82B 132.1 . .
H82A C82 H82B 109.0 . .
C79A O1A C82A 103.2(11) . .
C79A O1A K1 151.6(12) . .
C82A O1A K1 104.7(9) . .
O1A C79A C80A 104.9(12) . .
O1A C79A H79C 110.8 . .
C80A C79A H79C 110.8 . .
O1A C79A H79D 110.8 . .
C80A C79A H79D 110.8 . .
H79C C79A H79D 108.8 . .
C81A C80A C79A 100.3(12) . .
C81A C80A H80C 111.7 . .
C79A C80A H80C 111.7 . .
C81A C80A H80D 111.7 . .
C79A C80A H80D 111.7 . .
H80C C80A H80D 109.5 . .
C82A C81A C80A 105.4(12) . .
C82A C81A H81C 110.7 . .
C80A C81A H81C 110.7 . .
C82A C81A H81D 110.7 . .
C80A C81A H81D 110.7 . .
H81C C81A H81D 108.8 . .
O1A C82A C81A 108.4(11) . .
O1A C82A K1 51.7(7) . .
C81A C82A K1 144.6(14) . .
O1A C82A H82C 110.0 . .
C81A C82A H82C 110.0 . .
K1 C82A H82C 63.2 . .
O1A C82A H82D 110.0 . .
C81A C82A H82D 110.0 . .
K1 C82A H82D 104.8 . .
H82C C82A H82D 108.4 . .
C86 O2 C83 104.8(7) . .
C86 O2 K1 111.2(6) . .
C83 O2 K1 109.4(5) . .
C86 O2 K1 127.7(6) . 2_666
C83 O2 K1 121.5(5) . 2_666
K1 O2 K1 76.84(15) . 2_666
O2 C83 C84 104.1(7) . .
O2 C83 K1 47.8(4) . .
C84 C83 K1 91.4(5) . .
O2 C83 H83A 110.9 . .
C84 C83 H83A 110.9 . .
K1 C83 H83A 153.8 . .
O2 C83 H83B 110.9 . .
C84 C83 H83B 110.9 . .
K1 C83 H83B 73.4 . .
H83A C83 H83B 108.9 . .
C85 C84 C83 101.3(8) . .
C85 C84 H84A 111.5 . .
C83 C84 H84A 111.5 . .
C85 C84 H84B 111.5 . .
C83 C84 H84B 111.5 . .
H84A C84 H84B 109.3 . .
C86 C85 C84 106.5(9) . .
C86 C85 H85A 110.4 . .
C84 C85 H85A 110.4 . .
C86 C85 H85B 110.4 . .
C84 C85 H85B 110.4 . .
H85A C85 H85B 108.6 . .
O2 C86 C85 107.6(9) . .
O2 C86 H86A 110.2 . .
C85 C86 H86A 110.2 . .
O2 C86 H86B 110.2 . .
C85 C86 H86B 110.2 . .
H86A C86 H86B 108.5 . .
C83A O2A C86A 103.9(11) . .
C83A O2A K1 94.9(19) . .
C86A O2A K1 150(2) . .
C83A O2A K1 116(2) . 2_666
C86A O2A K1 117.1(16) . 2_666
K1 O2A K1 73.5(5) . 2_666
O2A C83A C84A 107.4(11) . .
O2A C83A K1 58.6(15) . .
C84A C83A K1 123(3) . .
O2A C83A H83C 110.2 . .
C84A C83A H83C 110.2 . .
K1 C83A H83C 126.8 . .
O2A C83A H83D 110.2 . .
C84A C83A H83D 110.2 . .
K1 C83A H83D 51.6 . .
H83C C83A H83D 108.5 . .
C83A C84A C85A 102.8(9) . .
C83A C84A H84C 111.2 . .
C85A C84A H84C 111.2 . .
C83A C84A H84D 111.2 . .
C85A C84A H84D 111.2 . .
H84C C84A H84D 109.1 . .
C84A C85A C86A 104.7(10) . .
C84A C85A H85C 110.8 . .
C86A C85A H85C 110.8 . .
C84A C85A H85D 110.8 . .
C86A C85A H85D 110.8 . .
H85C C85A H85D 108.9 . .
O2A C86A C85A 101.7(11) . .
O2A C86A H86C 111.4 . .
C85A C86A H86C 111.4 . .
O2A C86A H86D 111.4 . .
C85A C86A H86D 111.4 . .
H86C C86A H86D 109.3 . .
C87 O3 C90 109.2(8) . .
O3 C87 C88 104.5(9) . .
O3 C87 H87A 110.9 . .
C88 C87 H87A 110.9 . .
O3 C87 H87B 110.9 . .
C88 C87 H87B 110.9 . .
H87A C87 H87B 108.9 . .
C89 C88 C87 101.3(9) . .
C89 C88 H88A 111.5 . .
C87 C88 H88A 111.5 . .
C89 C88 H88B 111.5 . .
C87 C88 H88B 111.5 . .
H88A C88 H88B 109.3 . .
C88 C89 C90 101.6(9) . .
C88 C89 H89A 111.4 . .
C90 C89 H89A 111.4 . .
C88 C89 H89B 111.4 . .
C90 C89 H89B 111.4 . .
H89A C89 H89B 109.3 . .
O3 C90 C89 107.8(9) . .
O3 C90 H90A 110.2 . .
C89 C90 H90A 110.2 . .
O3 C90 H90B 110.2 . .
C89 C90 H90B 110.2 . .
H90A C90 H90B 108.5 . .
C87A O3A C90A 104(2) . .
O3A C87A C88A 103(2) . .
O3A C87A H87C 111.1 . .
C88A C87A H87C 111.1 . .
O3A C87A H87D 111.1 . .
C88A C87A H87D 111.1 . .
H87C C87A H87D 109.1 . .
C89A C88A C87A 99.8(19) . .
C89A C88A H88C 111.8 . .
C87A C88A H88C 111.8 . .
C89A C88A H88D 111.8 . .
C87A C88A H88D 111.8 . .
H88C C88A H88D 109.5 . .
C90A C89A C88A 106.6(16) . .
C90A C89A H89C 110.4 . .
C88A C89A H89C 110.4 . .
C90A C89A H89D 110.4 . .
C88A C89A H89D 110.4 . .
H89C C89A H89D 108.6 . .
O3A C90A C89A 106.4(18) . .
O3A C90A H90C 110.5 . .
C89A C90A H90C 110.5 . .
O3A C90A H90D 110.4 . .
C89A C90A H90D 110.4 . .
H90C C90A H90D 108.6 . .
C87B O3B C90B 100.4(15) . .
O3B C87B C88B 107.4(15) . .
O3B C87B H87E 110.2 . .
C88B C87B H87E 110.2 . .
O3B C87B H87F 110.2 . .
C88B C87B H87F 110.2 . .
H87E C87B H87F 108.5 . .
C89B C88B C87B 99.5(13) . .
C89B C88B H88E 111.9 . .
C87B C88B H88E 111.9 . .
C89B C88B H88F 111.9 . .
C87B C88B H88F 111.9 . .
H88E C88B H88F 109.6 . .
C90B C89B C88B 106.2(14) . .
C90B C89B H89E 110.5 . .
C88B C89B H89E 110.5 . .
C90B C89B H89F 110.5 . .
C88B C89B H89F 110.5 . .
H89E C89B H89F 108.7 . .
O3B C90B C89B 103.9(15) . .
O3B C90B H90E 111.0 . .
C89B C90B H90E 111.0 . .
O3B C90B H90F 111.0 . .
C89B C90B H90F 111.0 . .
H90E C90B H90F 109.0 . .

loop_
_geom_bond_atom_site_label_1
_geom_bond_atom_site_label_2
_geom_bond_distance
_geom_bond_site_symmetry_2
Se3 P3 2.1365(15) .
Se3 Co1 2.6531(9) .
Se4 P4 2.1017(14) .
Se5 P5 2.1305(18) .
Se5 Co1 2.5919(9) .
Co1 N1 2.080(6) .
Co1 N1A 2.088(6) .
Co1 N4 2.092(4) .
Co1 N7 2.117(4) .
Co1 Se1A 2.611(5) .
Co1 Se1 2.635(4) .
Co1 K1 3.8561(14) .
K1 O2 2.760(6) .
K1 O2A 2.765(11) .
K1 N2A 2.783(7) .
K1 N2 2.798(7) .
K1 N8 2.823(5) .
K1 O1 2.827(7) .
K1 O2 2.836(6) 2_666
K1 O1A 2.838(9) .
K1 N5 2.903(4) .
K1 O2A 3.04(3) 2_666
K1 N7 3.214(5) .
K1 C83A 3.23(4) .
P3 C27 1.804(5) .
P3 C35 1.806(7) .
P3 C29A 1.809(7) .
P3 C29 1.812(7) .
P3 C35B 1.828(8) .
P3 C35A 1.828(7) .
P3 C29B 1.829(8) .
P4 C28 1.796(5) .
P4 C47 1.818(6) .
P4 C41 1.819(6) .
P4 C41A 1.819(6) .
P5 C53 1.801(6) .
P5 C55 1.806(7) .
P5 C61 1.813(7) .
P5 C61A 1.813(8) .
P5 C55A 1.823(8) .
N4 N5 1.334(6) .
N4 C27 1.356(6) .
N5 N6 1.333(6) .
N6 C28 1.347(7) .
N7 N8 1.338(6) .
N7 C53 1.362(7) .
N8 N9 1.327(6) .
N9 C54 1.360(8) .
C1 N1 1.348(7) .
C1 C2 1.405(8) .
C1 P1 1.794(6) .
C2 N3 1.354(7) .
C2 P2 1.800(6) .
N1 N2 1.341(7) .
N2 N3 1.343(7) .
P1 C9 1.812(7) .
P1 C3 1.816(7) .
P1 Se1 2.140(4) .
C3 C8 1.386(9) .
C3 C4 1.389(8) .
C4 C5 1.386(9) .
C4 H4 0.9500 .
C5 C6 1.389(10) .
C5 H5 0.9500 .
C6 C7 1.371(10) .
C6 H6 0.9500 .
C7 C8 1.386(9) .
C7 H7 0.9500 .
C8 H8 0.9500 .
C9 C10 1.374(9) .
C9 C14 1.398(8) .
C10 C11 1.397(8) .
C10 H10 0.9500 .
C11 C12 1.375(10) .
C11 H11 0.9500 .
C12 C13 1.370(10) .
C12 H12 0.9500 .
C13 C14 1.388(9) .
C13 H13 0.9500 .
C14 H14 0.9500 .
P2 C15 1.819(7) .
P2 C21 1.830(7) .
P2 Se2 2.123(4) .
C15 C16 1.383(8) .
C15 C20 1.398(8) .
C16 C17 1.385(9) .
C16 H16 0.9500 .
C17 C18 1.381(10) .
C17 H17 0.9500 .
C18 C19 1.368(9) .
C18 H18 0.9500 .
C19 C20 1.386(9) .
C19 H19 0.9500 .
C20 H20 0.9500 .
C21 C22 1.384(9) .
C21 C26 1.392(9) .
C22 C23 1.393(9) .
C22 H22 0.9500 .
C23 C24 1.357(10) .
C23 H23 0.9500 .
C24 C25 1.397(10) .
C24 H24 0.9500 .
C25 C26 1.385(9) .
C25 H25 0.9500 .
C26 H26 0.9500 .
C1A N1A 1.347(8) .
C1A C2A 1.403(8) .
C1A P1A 1.796(7) .
C2A N3A 1.357(8) .
C2A P2A 1.799(7) .
N1A N2A 1.343(8) .
N2A N3A 1.339(8) .
P1A C3A 1.812(7) .
P1A C9A 1.813(7) .
P1A Se1A 2.137(5) .
C3A C4A 1.382(9) .
C3A C8A 1.389(10) .
C4A C5A 1.389(10) .
C4A H4A 0.9500 .
C5A C6A 1.386(12) .
C5A H5A 0.9500 .
C6A C7A 1.370(11) .
C6A H6A 0.9500 .
C7A C8A 1.386(10) .
C7A H7A 0.9500 .
C8A H8A 0.9500 .
C9A C10A 1.370(10) .
C9A C14A 1.397(10) .
C10A C11A 1.402(10) .
C10A H10A 0.9500 .
C11A C12A 1.377(11) .
C11A H11A 0.9500 .
C12A C13A 1.372(12) .
C12A H12A 0.9500 .
C13A C14A 1.388(11) .
C13A H13A 0.9500 .
C14A H14A 0.9500 .
P2A C15A 1.819(8) .
P2A C21A 1.831(8) .
P2A C21B 1.836(10) .
P2A Se2A 2.115(5) .
C15A C16A 1.382(9) .
C15A C20A 1.397(10) .
C16A C17A 1.391(10) .
C16A H16A 0.9500 .
C17A C18A 1.377(11) .
C17A H17A 0.9500 .
C18A C19A 1.371(11) .
C18A H18A 0.9500 .
C19A C20A 1.382(10) .
C19A H19A 0.9500 .
C20A H20A 0.9500 .
C21A C22A 1.384(12) .
C21A C26A 1.386(11) .
C22A C23A 1.396(12) .
C22A H22A 0.9500 .
C23A C24A 1.351(12) .
C23A H23A 0.9500 .
C24A C25A 1.399(12) .
C24A H24A 0.9500 .
C25A C26A 1.387(11) .
C25A H25A 0.9500 .
C26A H26A 0.9500 .
C21B C22B 1.394(17) .
C21B C26B 1.397(17) .
C22B C23B 1.392(18) .
C22B H22B 0.9500 .
C23B C24B 1.392(18) .
C23B H23B 0.9500 .
C24B C25B 1.390(18) .
C24B H24B 0.9500 .
C25B C26B 1.400(18) .
C25B H25B 0.9500 .
C26B H26B 0.9500 .
C27 C28 1.404(7) .
C29 C30 1.355(8) .
C29 C34 1.409(9) .
C30 C31 1.394(8) .
C30 H30 0.9500 .
C31 C32 1.393(9) .
C31 H31 0.9500 .
C32 C33 1.393(9) .
C32 H32 0.9500 .
C33 C34 1.393(9) .
C33 H33 0.9500 .
C34 H34 0.9500 .
C35 C40 1.373(8) .
C35 C36 1.405(9) .
C36 C37 1.396(9) .
C36 H36 0.9500 .
C37 C38 1.391(9) .
C37 H37 0.9500 .
C38 C39 1.394(9) .
C38 H38 0.9500 .
C39 C40 1.395(8) .
C39 H39 0.9500 .
C40 H40 0.9500 .
C29A C30A 1.386(9) .
C29A C34A 1.411(9) .
C30A C31A 1.390(9) .
C30A H30A 0.9500 .
C31A C32A 1.392(9) .
C31A H31A 0.9500 .
C32A C33A 1.391(9) .
C32A H32A 0.9500 .
C33A C34A 1.390(9) .
C33A H33A 0.9500 .
C34A H34A 0.9500 .
C35A C40A 1.413(9) .
C35A C36A 1.419(9) .
C36A C37A 1.394(9) .
C36A H36A 0.9500 .
C37A C38A 1.396(9) .
C37A H37A 0.9500 .
C38A C39A 1.395(9) .
C38A H38A 0.9500 .
C39A C40A 1.395(9) .
C39A H39A 0.9500 .
C40A H40A 0.9500 .
C29B C30B 1.385(9) .
C29B C34B 1.417(10) .
C30B C31B 1.391(9) .
C30B H30B 0.9500 .
C31B C32B 1.393(10) .
C31B H31B 0.9500 .
C32B C33B 1.393(10) .
C32B H32B 0.9500 .
C33B C34B 1.392(9) .
C33B H33B 0.9500 .
C34B H34B 0.9500 .
C35B C40B 1.404(9) .
C35B C36B 1.414(9) .
C36B C37B 1.394(9) .
C36B H36B 0.9500 .
C37B C38B 1.396(9) .
C37B H37B 0.9500 .
C38B C39B 1.395(9) .
C38B H38B 0.9500 .
C39B C40B 1.395(9) .
C39B H39B 0.9500 .
C40B H40B 0.9500 .
C41 C46 1.387(10) .
C41 C42 1.392(10) .
C42 C43 1.378(10) .
C42 H42 0.9500 .
C43 C44 1.388(11) .
C43 H43 0.9500 .
C44 C45 1.385(10) .
C44 H44 0.9500 .
C45 C46 1.387(10) .
C45 H45 0.9500 .
C46 H46 0.9500 .
C41A C46A 1.388(13) .
C41A C42A 1.395(13) .
C42A C43A 1.382(13) .
C42A H42A 0.9500 .
C43A C44A 1.370(13) .
C43A H43A 0.9500 .
C44A C45A 1.381(13) .
C44A H44A 0.9500 .
C45A C46A 1.391(13) .
C45A H45A 0.9500 .
C46A H46A 0.9500 .
C47 C52 1.388(8) .
C47 C48 1.393(8) .
C48 C49 1.371(9) .
C48 H48 0.9500 .
C49 C50 1.367(9) .
C49 H49 0.9500 .
C50 C51 1.379(9) .
C50 H50 0.9500 .
C51 C52 1.385(9) .
C51 H51 0.9500 .
C52 H52 0.9500 .
C53 C54 1.384(8) .
C54 P6A 1.807(8) .
C54 P6 1.822(7) .
C55 C60 1.370(11) .
C55 C56 1.379(11) .
C56 C57 1.383(11) .
C56 H56 0.9500 .
C57 C58 1.381(12) .
C57 H57 0.9500 .
C58 C59 1.377(12) .
C58 H58 0.9500 .
C59 C60 1.389(11) .
C59 H59 0.9500 .
C60 H60 0.9500 .
C61 C62 1.382(11) .
C61 C66 1.387(11) .
C62 C63 1.394(10) .
C62 H62 0.9500 .
C63 C64 1.369(12) .
C63 H63 0.9500 .
C64 C65 1.380(12) .
C64 H64 0.9500 .
C65 C66 1.390(11) .
C65 H65 0.9500 .
C66 H66 0.9500 .
C55A C56A 1.394(13) .
C55A C60A 1.402(13) .
C56A C57A 1.377(13) .
C56A H56A 0.9500 .
C57A C58A 1.385(14) .
C57A H57A 0.9500 .
C58A C59A 1.377(14) .
C58A H58A 0.9500 .
C59A C60A 1.384(13) .
C59A H59A 0.9500 .
C60A H60A 0.9500 .
C61A C66A 1.385(13) .
C61A C62A 1.386(13) .
C62A C63A 1.392(13) .
C62A H62A 0.9500 .
C63A C64A 1.390(13) .
C63A H63A 0.9500 .
C64A C65A 1.389(14) .
C64A H64A 0.9500 .
C65A C66A 1.384(14) .
C65A H65A 0.9500 .
C66A H66A 0.9500 .
P6 C67 1.810(11) .
P6 C73 1.846(11) .
P6 Se6 2.109(7) .
C67 C72 1.385(12) .
C67 C68 1.402(12) .
C68 C69 1.388(12) .
C68 H68 0.9500 .
C69 C70 1.374(13) .
C69 H69 0.9500 .
C70 C71 1.379(13) .
C70 H70 0.9500 .
C71 C72 1.400(12) .
C71 H71 0.9500 .
C72 H72 0.9500 .
C73 C78 1.399(11) .
C73 C74 1.408(11) .
C74 C75 1.398(12) .
C74 H74 0.9500 .
C75 C76 1.390(12) .
C75 H75 0.9500 .
C76 C77 1.395(11) .
C76 H76 0.9500 .
C77 C78 1.393(11) .
C77 H77 0.9500 .
C78 H78 0.9500 .
P6A C67A 1.815(11) .
P6A C73A 1.816(11) .
P6A Se6A 2.064(8) .
C67A C72A 1.391(12) .
C67A C68A 1.392(12) .
C68A C69A 1.377(12) .
C68A H68A 0.9500 .
C69A C70A 1.382(12) .
C69A H69A 0.9500 .
C70A C71A 1.396(12) .
C70A H70A 0.9500 .
C71A C72A 1.404(12) .
C71A H71A 0.9500 .
C72A H72A 0.9500 .
C73A C78A 1.372(12) .
C73A C74A 1.399(12) .
C74A C75A 1.378(12) .
C74A H74A 0.9500 .
C75A C76A 1.384(13) .
C75A H75A 0.9500 .
C76A C77A 1.387(12) .
C76A H76A 0.9500 .
C77A C78A 1.395(12) .
C77A H77A 0.9500 .
C78A H78A 0.9500 .
O1 C79 1.447(8) .
O1 C82 1.450(8) .
O1 K1 3.242(12) 2_666
C79 C80 1.530(8) .
C79 H79A 0.9900 .
C79 H79B 0.9900 .
C80 C81 1.530(8) .
C80 H80A 0.9900 .
C80 H80B 0.9900 .
C81 C82 1.531(8) .
C81 H81A 0.9900 .
C81 H81B 0.9900 .
C82 H82A 0.9900 .
C82 H82B 0.9900 .
O1A C79A 1.421(14) .
O1A C82A 1.452(14) .
C79A C80A 1.539(15) .
C79A H79C 0.9900 .
C79A H79D 0.9900 .
C80A C81A 1.514(16) .
C80A H80C 0.9900 .
C80A H80D 0.9900 .
C81A C82A 1.487(15) .
C81A H81C 0.9900 .
C81A H81D 0.9900 .
C82A H82C 0.9900 .
C82A H82D 0.9900 .
O2 C86 1.433(10) .
O2 C83 1.446(10) .
O2 K1 2.836(6) 2_666
C83 C84 1.543(10) .
C83 H83A 0.9900 .
C83 H83B 0.9900 .
C84 C85 1.529(13) .
C84 H84A 0.9900 .
C84 H84B 0.9900 .
C85 C86 1.474(13) .
C85 H85A 0.9900 .
C85 H85B 0.9900 .
C86 H86A 0.9900 .
C86 H86B 0.9900 .
O2A C83A 1.444(13) .
O2A C86A 1.456(13) .
O2A K1 3.04(3) 2_666
C83A C84A 1.526(12) .
C83A H83C 0.9900 .
C83A H83D 0.9900 .
C84A C85A 1.532(13) .
C84A H84C 0.9900 .
C84A H84D 0.9900 .
C85A C86A 1.548(13) .
C85A H85C 0.9900 .
C85A H85D 0.9900 .
C86A H86C 0.9900 .
C86A H86D 0.9900 .
O3 C87 1.402(12) .
O3 C90 1.441(11) .
C87 C88 1.571(13) .
C87 H87A 0.9900 .
C87 H87B 0.9900 .
C88 C89 1.490(13) .
C88 H88A 0.9900 .
C88 H88B 0.9900 .
C89 C90 1.500(13) .
C89 H89A 0.9900 .
C89 H89B 0.9900 .
C90 H90A 0.9900 .
C90 H90B 0.9900 .
O3A C87A 1.434(17) .
O3A C90A 1.439(17) .
C87A C88A 1.552(18) .
C87A H87C 0.9900 .
C87A H87D 0.9900 .
C88A C89A 1.518(18) .
C88A H88C 0.9900 .
C88A H88D 0.9900 .
C89A C90A 1.500(18) .
C89A H89C 0.9900 .
C89A H89D 0.9900 .
C90A H90C 0.9900 .
C90A H90D 0.9900 .
O3B C87B 1.426(16) .
O3B C90B 1.443(16) .
C87B C88B 1.557(16) .
C87B H87E 0.9900 .
C87B H87F 0.9900 .
C88B C89B 1.521(17) .
C88B H88E 0.9900 .
C88B H88F 0.9900 .
C89B C90B 1.504(17) .
C89B H89E 0.9900 .
C89B H89F 0.9900 .
C90B H90E 0.9900 .
C90B H90F 0.9900 .

loop_
_geom_torsion_atom_site_label_1
_geom_torsion_atom_site_label_2
_geom_torsion_atom_site_label_3
_geom_torsion_atom_site_label_4
_geom_torsion
_geom_torsion_site_symmetry_1
C27 N4 N5 N6 1.4(5) .
Co1 N4 N5 N6 -161.4(3) .
K1 N4 N5 N6 138.3(4) .
C27 N4 N5 K1 -136.9(3) .
Co1 N4 N5 K1 60.3(3) .
N4 N5 N6 C28 -0.4(5) .
K1 N5 N6 C28 122.9(4) .
C53 N7 N8 N9 1.0(6) .
Co1 N7 N8 N9 -152.2(3) .
K1 N7 N8 N9 135.7(4) .
C53 N7 N8 K1 -134.7(3) .
Co1 N7 N8 K1 72.2(3) .
N7 N8 N9 C54 -0.4(6) .
K1 N8 N9 C54 114.1(4) .
N1 C1 C2 N3 -0.04(13) .
P1 C1 C2 N3 176.6(10) .
N1 C1 C2 P2 177.2(9) .
P1 C1 C2 P2 -6.2(14) .
C2 C1 N1 N2 -0.06(13) .
P1 C1 N1 N2 -177.4(8) .
C2 C1 N1 Co1 159.2(10) .
P1 C1 N1 Co1 -18.1(9) .
C2 C1 N1 K1 -55.4(6) .
P1 C1 N1 K1 127.3(7) .
C1 N1 N2 N3 0.1(3) .
Co1 N1 N2 N3 -161.9(9) .
K1 N1 N2 N3 137.7(6) .
C1 N1 N2 K1 -137.6(6) .
Co1 N1 N2 K1 60.4(6) .
N1 N2 N3 C2 -0.2(3) .
K1 N2 N3 C2 125.7(7) .
C1 C2 N3 N2 0.1(2) .
P2 C2 N3 N2 -177.5(8) .
N1 C1 P1 C9 -109.5(6) .
C2 C1 P1 C9 74.1(10) .
N1 C1 P1 C3 129.7(6) .
C2 C1 P1 C3 -46.6(10) .
N1 C1 P1 Se1 8.7(6) .
C2 C1 P1 Se1 -167.6(9) .
C1 P1 C3 C8 -89.4(10) .
C9 P1 C3 C8 150.6(9) .
Se1 P1 C3 C8 29.6(10) .
C1 P1 C3 C4 93.7(10) .
C9 P1 C3 C4 -26.2(11) .
Se1 P1 C3 C4 -147.3(9) .
C8 C3 C4 C5 0.5(17) .
P1 C3 C4 C5 177.3(9) .
C3 C4 C5 C6 2.3(17) .
C4 C5 C6 C7 -3.1(17) .
C5 C6 C7 C8 0.9(18) .
C6 C7 C8 C3 2.1(17) .
C4 C3 C8 C7 -2.8(17) .
P1 C3 C8 C7 -179.7(9) .
C1 P1 C9 C10 40.9(10) .
C3 P1 C9 C10 161.1(9) .
Se1 P1 C9 C10 -76.7(9) .
C1 P1 C9 C14 -152.1(8) .
C3 P1 C9 C14 -31.9(10) .
Se1 P1 C9 C14 90.3(9) .
C14 C9 C10 C11 10.4(17) .
P1 C9 C10 C11 177.7(8) .
C9 C10 C11 C12 -9.6(17) .
C10 C11 C12 C13 4.6(17) .
C11 C12 C13 C14 -0.5(17) .
C12 C13 C14 C9 1.4(16) .
C10 C9 C14 C13 -6.4(16) .
P1 C9 C14 C13 -173.2(8) .
N3 C2 P2 C15 -105.0(6) .
C1 C2 P2 C15 78.1(10) .
N3 C2 P2 C21 2.2(7) .
C1 C2 P2 C21 -174.8(9) .
N3 C2 P2 Se2 128.5(5) .
C1 C2 P2 Se2 -48.4(9) .
C2 P2 C15 C16 -159.2(10) .
C21 P2 C15 C16 91.0(11) .
Se2 P2 C15 C16 -34.0(12) .
C2 P2 C15 C20 24.7(11) .
C21 P2 C15 C20 -85.1(10) .
Se2 P2 C15 C20 149.9(9) .
C20 C15 C16 C17 -0.1(19) .
P2 C15 C16 C17 -176.3(10) .
C15 C16 C17 C18 1.5(19) .
C16 C17 C18 C19 -0.3(19) .
C17 C18 C19 C20 -2.2(19) .
C18 C19 C20 C15 3.6(19) .
C16 C15 C20 C19 -2.4(19) .
P2 C15 C20 C19 173.7(9) .
C2 P2 C21 C22 134.2(10) .
C15 P2 C21 C22 -116.9(10) .
Se2 P2 C21 C22 8.6(11) .
C2 P2 C21 C26 -54.1(11) .
C15 P2 C21 C26 54.8(10) .
Se2 P2 C21 C26 -179.6(9) .
C26 C21 C22 C23 3.6(18) .
P2 C21 C22 C23 175.7(9) .
C21 C22 C23 C24 -0.2(18) .
C22 C23 C24 C25 -1.6(18) .
C23 C24 C25 C26 0.0(18) .
C24 C25 C26 C21 3.5(17) .
C22 C21 C26 C25 -5.2(18) .
P2 C21 C26 C25 -176.8(9) .
N1A C1A C2A N3A 1.9(14) .
P1A C1A C2A N3A -173.2(12) .
N1A C1A C2A P2A -168.9(11) .
P1A C1A C2A P2A 16(2) .
C2A C1A N1A N2A -0.8(14) .
P1A C1A N1A N2A 175.3(10) .
C2A C1A N1A Co1 170.5(12) .
P1A C1A N1A Co1 -13.4(17) .
C2A C1A N1A K1 -54.2(13) .
P1A C1A N1A K1 121.9(7) .
C1A N1A N2A N3A -0.7(14) .
Co1 N1A N2A N3A -172.8(11) .
K1 N1A N2A N3A 133.9(11) .
C1A N1A N2A K1 -134.6(10) .
Co1 N1A N2A K1 53.3(12) .
N1A N2A N3A C2A 1.9(13) .
K1 N2A N3A C2A 127.1(9) .
C1A C2A N3A N2A -2.4(13) .
P2A C2A N3A N2A 170.0(9) .
N1A C1A P1A C3A 134.8(10) .
C2A C1A P1A C3A -50.4(14) .
N1A C1A P1A C9A -104.8(11) .
C2A C1A P1A C9A 69.9(14) .
N1A C1A P1A Se1A 13.8(11) .
C2A C1A P1A Se1A -171.4(13) .
C1A P1A C3A C4A 110.8(11) .
C9A P1A C3A C4A -8.1(12) .
Se1A P1A C3A C4A -130.3(10) .
C1A P1A C3A C8A -71.5(11) .
C9A P1A C3A C8A 169.6(10) .
Se1A P1A C3A C8A 47.4(11) .
C8A C3A C4A C5A -4.0(19) .
P1A C3A C4A C5A 173.7(10) .
C3A C4A C5A C6A 0.7(19) .
C4A C5A C6A C7A 2(2) .
C5A C6A C7A C8A -2(2) .
C6A C7A C8A C3A -1.4(19) .
C4A C3A C8A C7A 4(2) .
P1A C3A C8A C7A -173.4(10) .
C1A P1A C9A C10A 19.0(11) .
C3A P1A C9A C10A 138.5(10) .
Se1A P1A C9A C10A -98.4(10) .
C1A P1A C9A C14A -162.1(9) .
C3A P1A C9A C14A -42.5(11) .
Se1A P1A C9A C14A 80.5(10) .
C14A C9A C10A C11A -8.3(19) .
P1A C9A C10A C11A 170.7(10) .
C9A C10A C11A C12A 10.6(19) .
C10A C11A C12A C13A -6.2(19) .
C11A C12A C13A C14A -0.5(19) .
C12A C13A C14A C9A 2.7(18) .
C10A C9A C14A C13A 1.8(18) .
P1A C9A C14A C13A -177.2(9) .
N3A C2A P2A C15A -100.9(10) .
C1A C2A P2A C15A 69.1(14) .
N3A C2A P2A C21A 6.2(11) .
C1A C2A P2A C21A 176.2(12) .
N3A C2A P2A Se2A 132.4(9) .
C1A C2A P2A Se2A -57.6(14) .
C2A P2A C15A C16A -147.6(12) .
C21A P2A C15A C16A 102.8(13) .
Se2A P2A C15A C16A -21.5(13) .
C2A P2A C15A C20A 32.6(12) .
C21A P2A C15A C20A -77.0(11) .
Se2A P2A C15A C20A 158.7(11) .
C20A C15A C16A C17A 3(2) .
P2A C15A C16A C17A -177.2(11) .
C15A C16A C17A C18A -4(2) .
C16A C17A C18A C19A 1(2) .
C17A C18A C19A C20A 3(2) .
C18A C19A C20A C15A -4(2) .
C16A C15A C20A C19A 1(2) .
P2A C15A C20A C19A -179.1(11) .
C2A P2A C21A C22A 93.7(15) .
C15A P2A C21A C22A -157.5(15) .
Se2A P2A C21A C22A -32.6(16) .
C2A P2A C21A C26A -82.7(16) .
C15A P2A C21A C26A 26.2(16) .
Se2A P2A C21A C26A 151.1(15) .
C26A C21A C22A C23A -3(3) .
P2A C21A C22A C23A -179.6(15) .
C21A C22A C23A C24A 6(3) .
C22A C23A C24A C25A -11(3) .
C23A C24A C25A C26A 15(3) .
C22A C21A C26A C25A 7(3) .
P2A C21A C26A C25A -176.9(14) .
C24A C25A C26A C21A -13(3) .
C26B C21B C22B C23B 0(5) .
C21B C22B C23B C24B -10(5) .
C22B C23B C24B C25B 13(5) .
C23B C24B C25B C26B -7(5) .
C22B C21B C26B C25B 7(5) .
C24B C25B C26B C21B -4(5) .
N5 N4 C27 C28 -1.8(5) .
Co1 N4 C27 C28 159.1(3) .
K1 N4 C27 C28 -61.9(6) .
N5 N4 C27 P3 176.1(3) .
Co1 N4 C27 P3 -23.1(6) .
K1 N4 C27 P3 115.9(4) .
C35 P3 C27 N4 138.8(5) .
C29A P3 C27 N4 -104.7(7) .
C29 P3 C27 N4 -108.3(7) .
C35B P3 C27 N4 124.5(12) .
C35A P3 C27 N4 129.1(7) .
C29B P3 C27 N4 -110.1(13) .
Se3 P3 C27 N4 11.5(4) .
C35 P3 C27 C28 -44.1(7) .
C29A P3 C27 C28 72.3(8) .
C29 P3 C27 C28 68.7(8) .
C35B P3 C27 C28 -58.5(13) .
C35A P3 C27 C28 -53.9(9) .
C29B P3 C27 C28 66.9(14) .
Se3 P3 C27 C28 -171.5(5) .
N5 N6 C28 C27 -0.8(6) .
N5 N6 C28 P4 174.0(3) .
N4 C27 C28 N6 1.6(6) .
P3 C27 C28 N6 -175.7(4) .
N4 C27 C28 P4 -172.3(4) .
P3 C27 C28 P4 10.5(9) .
C47 P4 C28 N6 7.5(5) .
C41 P4 C28 N6 -103.1(6) .
C41A P4 C28 N6 -101.9(10) .
Se4 P4 C28 N6 131.0(4) .
C47 P4 C28 C27 -179.2(5) .
C41 P4 C28 C27 70.2(7) .
C41A P4 C28 C27 71.4(11) .
Se4 P4 C28 C27 -55.7(5) .
C27 P3 C29 C30 35.4(15) .
C35 P3 C29 C30 152.5(14) .
Se3 P3 C29 C30 -84.1(14) .
C27 P3 C29 C34 -136.9(13) .
C35 P3 C29 C34 -19.8(17) .
Se3 P3 C29 C34 103.6(14) .
C34 C29 C30 C31 -8(3) .
P3 C29 C30 C31 179.6(11) .
C29 C30 C31 C32 4(2) .
C30 C31 C32 C33 0(2) .
C31 C32 C33 C34 -1(2) .
C32 C33 C34 C29 -3(2) .
C30 C29 C34 C33 8(3) .
P3 C29 C34 C33 179.3(11) .
C27 P3 C35 C40 -77.4(14) .
C29 P3 C35 C40 165.3(13) .
Se3 P3 C35 C40 46.1(15) .
C27 P3 C35 C36 116.9(13) .
C29 P3 C35 C36 -0.4(16) .
Se3 P3 C35 C36 -119.6(12) .
C40 C35 C36 C37 6(2) .
P3 C35 C36 C37 170.2(11) .
C35 C36 C37 C38 -1(2) .
C36 C37 C38 C39 -1(2) .
C37 C38 C39 C40 0(2) .
C36 C35 C40 C39 -7(2) .
P3 C35 C40 C39 -172.1(11) .
C38 C39 C40 C35 4(2) .
C27 P3 C29A C30A 15.4(10) .
C35A P3 C29A C30A 137.7(13) .
Se3 P3 C29A C30A -99.9(9) .
C27 P3 C29A C34A -173.3(8) .
C35A P3 C29A C34A -51.0(15) .
Se3 P3 C29A C34A 71.4(9) .
C34A C29A C30A C31A 0.06(15) .
P3 C29A C30A C31A 171.6(13) .
C29A C30A C31A C32A 0.03(15) .
C30A C31A C32A C33A -0.1(3) .
C31A C32A C33A C34A 0.0(5) .
C32A C33A C34A C29A 0.1(5) .
C30A C29A C34A C33A -0.1(3) .
P3 C29A C34A C33A -171.8(13) .
C27 P3 C35A C40A -88(2) .
C29A P3 C35A C40A 155.3(18) .
Se3 P3 C35A C40A 31(2) .
C27 P3 C35A C36A 75(2) .
C29A P3 C35A C36A -42(3) .
Se3 P3 C35A C36A -166(2) .
C40A C35A C36A C37A -11(3) .
P3 C35A C36A C37A -173.6(19) .
C35A C36A C37A C38A 9(3) .
C36A C37A C38A C39A -4(3) .
C37A C38A C39A C40A 1(3) .
C38A C39A C40A C35A -3(3) .
C36A C35A C40A C39A 7(3) .
P3 C35A C40A C39A 172(2) .
C27 P3 C29B C30B -6(3) .
C35B P3 C29B C30B 118(3) .
Se3 P3 C29B C30B -127(3) .
C27 P3 C29B C34B 149(2) .
C35B P3 C29B C34B -87(3) .
Se3 P3 C29B C34B 28(3) .
C34B C29B C30B C31B 15(5) .
P3 C29B C30B C31B 170(3) .
C29B C30B C31B C32B -3(6) .
C30B C31B C32B C33B -7(7) .
C31B C32B C33B C34B 4(6) .
C32B C33B C34B C29B 9(6) .
C30B C29B C34B C33B -18(5) .
P3 C29B C34B C33B -174(3) .
C27 P3 C35B C40B -87.9(14) .
C29B P3 C35B C40B 147.4(15) .
Se3 P3 C35B C40B 28.6(14) .
C27 P3 C35B C36B 92.2(17) .
C29B P3 C35B C36B -33(2) .
Se3 P3 C35B C36B -151.4(16) .
C40B C35B C36B C37B 0.00(14) .
P3 C35B C36B C37B 180(2) .
C35B C36B C37B C38B 0.00(15) .
C36B C37B C38B C39B 0.0(3) .
C37B C38B C39B C40B 0.0(4) .
C38B C39B C40B C35B 0.0(5) .
C36B C35B C40B C39B 0.0(3) .
P3 C35B C40B C39B 180(2) .
C28 P4 C41 C46 24.0(17) .
C47 P4 C41 C46 -86.0(16) .
Se4 P4 C41 C46 149.2(15) .
C28 P4 C41 C42 -152.8(12) .
C47 P4 C41 C42 97.2(13) .
Se4 P4 C41 C42 -27.6(14) .
C46 C41 C42 C43 7(2) .
P4 C41 C42 C43 -176.5(10) .
C41 C42 C43 C44 -2.9(18) .
C42 C43 C44 C45 -0.6(19) .
C43 C44 C45 C46 0(2) .
C42 C41 C46 C45 -7(3) .
P4 C41 C46 C45 176.3(14) .
C44 C45 C46 C41 3(3) .
C28 P4 C41A C46A 20(3) .
C47 P4 C41A C46A -90(3) .
Se4 P4 C41A C46A 147(3) .
C28 P4 C41A C42A -170.8(19) .
C47 P4 C41A C42A 79(2) .
Se4 P4 C41A C42A -44(2) .
C46A C41A C42A C43A -7(4) .
P4 C41A C42A C43A -176.7(18) .
C41A C42A C43A C44A -2(3) .
C42A C43A C44A C45A 7(4) .
C43A C44A C45A C46A -3(4) .
C42A C41A C46A C45A 12(5) .
P4 C41A C46A C45A -180(3) .
C44A C45A C46A C41A -7(5) .
C28 P4 C47 C52 104.7(5) .
C41 P4 C47 C52 -147.6(6) .
C41A P4 C47 C52 -145.6(9) .
Se4 P4 C47 C52 -20.6(5) .
C28 P4 C47 C48 -78.4(5) .
C41 P4 C47 C48 29.3(7) .
C41A P4 C47 C48 31.3(10) .
Se4 P4 C47 C48 156.3(4) .
C52 C47 C48 C49 -1.7(9) .
P4 C47 C48 C49 -178.5(5) .
C47 C48 C49 C50 -0.4(10) .
C48 C49 C50 C51 2.4(11) .
C49 C50 C51 C52 -2.3(11) .
C50 C51 C52 C47 0.1(11) .
C48 C47 C52 C51 1.8(10) .
P4 C47 C52 C51 178.7(5) .
N8 N7 C53 C54 -1.1(6) .
Co1 N7 C53 C54 149.9(4) .
K1 N7 C53 C54 -67.8(6) .
N8 N7 C53 P5 176.6(3) .
Co1 N7 C53 P5 -32.4(6) .
K1 N7 C53 P5 109.9(4) .
C55 P5 C53 N7 -95.6(6) .
C61 P5 C53 N7 144.1(5) .
C61A P5 C53 N7 149.2(9) .
C55A P5 C53 N7 -98.7(7) .
Se5 P5 C53 N7 26.7(4) .
C55 P5 C53 C54 81.1(8) .
C61 P5 C53 C54 -39.2(8) .
C61A P5 C53 C54 -34.1(10) .
C55A P5 C53 C54 78.0(9) .
Se5 P5 C53 C54 -156.6(6) .
N8 N9 C54 C53 -0.2(6) .
N8 N9 C54 P6A 173.9(5) .
N8 N9 C54 P6 172.9(5) .
N7 C53 C54 N9 0.8(6) .
P5 C53 C54 N9 -176.1(5) .
N7 C53 C54 P6A -172.6(6) .
P5 C53 C54 P6A 10.6(10) .
N7 C53 C54 P6 -169.3(7) .
P5 C53 C54 P6 13.8(12) .
C53 P5 C55 C60 -52.2(13) .
C61 P5 C55 C60 69.3(14) .
Se5 P5 C55 C60 -173.0(11) .
C53 P5 C55 C56 124.2(11) .
C61 P5 C55 C56 -114.2(12) .
Se5 P5 C55 C56 3.4(13) .
C60 C55 C56 C57 0(2) .
P5 C55 C56 C57 -176.6(10) .
C55 C56 C57 C58 -3(2) .
C56 C57 C58 C59 4(2) .
C57 C58 C59 C60 -1(3) .
C56 C55 C60 C59 3(2) .
P5 C55 C60 C59 179.1(11) .
C58 C59 C60 C55 -2(2) .
C53 P5 C61 C62 142.7(10) .
C55 P5 C61 C62 22.6(13) .
Se5 P5 C61 C62 -98.3(10) .
C53 P5 C61 C66 -47(2) .
C55 P5 C61 C66 -167(2) .
Se5 P5 C61 C66 72(2) .
C66 C61 C62 C63 5(2) .
P5 C61 C62 C63 175.5(9) .
C61 C62 C63 C64 0.3(19) .
C62 C63 C64 C65 -2(3) .
C63 C64 C65 C66 -1(3) .
C62 C61 C66 C65 -8(4) .
P5 C61 C66 C65 -179(2) .
C64 C65 C66 C61 6(4) .
C53 P5 C55A C56A 160.7(9) .
C61A P5 C55A C56A -91.1(15) .
Se5 P5 C55A C56A 40.0(13) .
C53 P5 C55A C60A -22.8(12) .
C61A P5 C55A C60A 85.4(15) .
Se5 P5 C55A C60A -143.5(9) .
C60A C55A C56A C57A 0.00(15) .
P5 C55A C56A C57A 176.9(14) .
C55A C56A C57A C58A -0.04(16) .
C56A C57A C58A C59A 0.1(3) .
C57A C58A C59A C60A -0.1(5) .
C58A C59A C60A C55A 0.1(5) .
C56A C55A C60A C59A 0.0(4) .
P5 C55A C60A C59A -176.8(15) .
C53 P5 C61A C66A -66(4) .
C55A P5 C61A C66A -175(4) .
Se5 P5 C61A C66A 53(4) .
C53 P5 C61A C62A 113(3) .
C55A P5 C61A C62A 3(3) .
Se5 P5 C61A C62A -128(3) .
C66A C61A C62A C63A -10(5) .
P5 C61A C62A C63A 171(2) .
C61A C62A C63A C64A 3(4) .
C62A C63A C64A C65A 4(5) .
C63A C64A C65A C66A -3(7) .
C64A C65A C66A C61A -4(8) .
C62A C61A C66A C65A 10(8) .
P5 C61A C66A C65A -171(5) .
N9 C54 P6 C67 19.9(7) .
C53 C54 P6 C67 -170.3(8) .
N9 C54 P6 C73 -92.5(8) .
C53 C54 P6 C73 77.3(10) .
N9 C54 P6 Se6 142.4(5) .
C53 C54 P6 Se6 -47.7(10) .
C54 P6 C67 C72 -74.2(17) .
C73 P6 C67 C72 33.2(19) .
Se6 P6 C67 C72 160.1(15) .
C54 P6 C67 C68 102.4(15) .
C73 P6 C67 C68 -150.2(15) .
Se6 P6 C67 C68 -23.2(17) .
C72 C67 C68 C69 -6(3) .
P6 C67 C68 C69 177.4(16) .
C67 C68 C69 C70 4(3) .
C68 C69 C70 C71 1(3) .
C69 C70 C71 C72 -3(3) .
C68 C67 C72 C71 4(3) .
P6 C67 C72 C71 -179.8(14) .
C70 C71 C72 C67 1(3) .
C67 P6 C73 C78 -77.7(19) .
C54 P6 C73 C78 34.0(18) .
Se6 P6 C73 C78 158.7(15) .
C67 P6 C73 C74 98.9(19) .
C54 P6 C73 C74 -149.3(17) .
Se6 P6 C73 C74 -25(2) .
C78 C73 C74 C75 0(3) .
P6 C73 C74 C75 -177.0(15) .
C73 C74 C75 C76 0(3) .
C74 C75 C76 C77 0(2) .
C75 C76 C77 C78 0(2) .
C76 C77 C78 C73 0(2) .
C74 C73 C78 C77 0(3) .
P6 C73 C78 C77 177.1(15) .
N9 C54 P6A C67A 21.7(8) .
C53 C54 P6A C67A -165.7(7) .
N9 C54 P6A C73A -87.2(10) .
C53 C54 P6A C73A 85.4(10) .
N9 C54 P6A Se6A 147.5(5) .
C53 C54 P6A Se6A -39.9(9) .
C54 P6A C67A C72A -86.0(17) .
C73A P6A C67A C72A 24.1(19) .
Se6A P6A C67A C72A 144.2(15) .
C54 P6A C67A C68A 102.6(16) .
C73A P6A C67A C68A -147.4(15) .
Se6A P6A C67A C68A -27.3(18) .
C72A C67A C68A C69A 7(3) .
P6A C67A C68A C69A 178.3(16) .
C67A C68A C69A C70A -6(3) .
C68A C69A C70A C71A 3(3) .
C69A C70A C71A C72A 1(3) .
C68A C67A C72A C71A -3(3) .
P6A C67A C72A C71A -174.4(14) .
C70A C71A C72A C67A 0(2) .
C54 P6A C73A C78A 14(2) .
C67A P6A C73A C78A -92(2) .
Se6A P6A C73A C78A 145.3(18) .
C54 P6A C73A C74A -158.4(16) .
C67A P6A C73A C74A 94.9(18) .
Se6A P6A C73A C74A -27.4(19) .
C78A C73A C74A C75A 2(3) .
P6A C73A C74A C75A 174.3(15) .
C73A C74A C75A C76A -1(3) .
C74A C75A C76A C77A -2(3) .
C75A C76A C77A C78A 3(3) .
C74A C73A C78A C77A -1(3) .
P6A C73A C78A C77A -172.4(17) .
C76A C77A C78A C73A -2(3) .
C82 O1 C79 C80 40.8(13) .
K1 O1 C79 C80 -89.5(14) .
K1 O1 C79 C80 -160.3(9) 2_666
O1 C79 C80 C81 -23.8(15) .
C79 C80 C81 C82 -0.8(16) .
C79 O1 C82 C81 -40.2(13) .
K1 O1 C82 C81 113.3(11) .
K1 O1 C82 C81 179.9(10) 2_666
C79 O1 C82 K1 -153.5(10) .
K1 O1 C82 K1 66.6(11) 2_666
C80 C81 C82 O1 24.9(15) .
C80 C81 C82 K1 83.0(12) .
C82A O1A C79A C80A 42(2) .
K1 O1A C79A C80A -126(2) .
O1A C79A C80A C81A -40(2) .
C79A C80A C81A C82A 21(2) .
C79A O1A C82A C81A -28(2) .
K1 O1A C82A C81A 146.3(16) .
C79A O1A C82A K1 -174.3(17) .
C80A C81A C82A O1A 3(2) .
C80A C81A C82A K1 51(3) .
C86 O2 C83 C84 40.5(9) .
K1 O2 C83 C84 -78.8(6) .
K1 O2 C83 C84 -164.9(5) 2_666
C86 O2 C83 K1 119.3(7) .
K1 O2 C83 K1 -86.1(4) 2_666
O2 C83 C84 C85 -32.9(9) .
K1 C83 C84 C85 -79.5(7) .
C83 C84 C85 C86 13.8(12) .
C83 O2 C86 C85 -31.9(11) .
K1 O2 C86 C85 86.2(9) .
K1 O2 C86 C85 175.7(7) 2_666
C84 C85 C86 O2 10.2(13) .
C86A O2A C83A C84A 38(3) .
K1 O2A C83A C84A -118(3) .
K1 O2A C83A C84A 168(3) 2_666
C86A O2A C83A K1 156(2) .
K1 O2A C83A K1 -74.0(10) 2_666
O2A C83A C84A C85A -15(4) .
K1 C83A C84A C85A -78(3) .
C83A C84A C85A C86A -12(4) .
C83A O2A C86A C85A -44(2) .
K1 O2A C86A C85A 83(4) .
K1 O2A C86A C85A -173(2) 2_666
C84A C85A C86A O2A 35(3) .
C90 O3 C87 C88 -17.7(15) .
O3 C87 C88 C89 35.4(15) .
C87 C88 C89 C90 -37.9(14) .
C87 O3 C90 C89 -6.7(16) .
C88 C89 C90 O3 29.3(15) .
C90A O3A C87A C88A -45(5) .
O3A C87A C88A C89A 39(5) .
C87A C88A C89A C90A -20(7) .
C87A O3A C90A C89A 31(7) .
C88A C89A C90A O3A -5(8) .
C90B O3B C87B C88B 45(3) .
O3B C87B C88B C89B -24(3) .
C87B C88B C89B C90B -5(3) .
C87B O3B C90B C89B -46(3) .
C88B C89B C90B O3B 32(3) .
